data_4029937
loop_
_publ_author_name
'Oba, Makoto'
'Takazaki, Hiroomi'
'Kawabe, Naomi'
'Doi, Mitsunobu'
'Demizu, Yosuke'
'Kurihara, Masaaki'
'Kawakubo, Hiromu'
'Nagano, Masanobu'
'Suemune, Hiroshi'
'Tanaka, Masakazu'

_publ_section_title
;
 Helical Peptide-foldamers having a chiral five-membered ring amino Acid
 with two azido functional groups.
;
_journal_issue 19
_journal_name_full 'The Journal of organic chemistry'
_journal_page_first 9125
_journal_page_last 9140
_journal_paper_doi 10.1021/jo501493x
_journal_volume 79
_journal_year 2014
_chemical_absolute_configuration rm
_chemical_compound_source synthesis
_chemical_formula_moiety 'C78 H128 N36 O15'
_chemical_formula_sum 'C78 H128 N36 O15'
_chemical_formula_weight 1810.16
_chemical_name_systematic
; 
  Boc-(Leu-Leu-Ac5N3)4-OMe 
;
_space_group_IT_number 19
_symmetry_cell_setting orthorhombic
_symmetry_space_group_name_Hall 'P 2ac 2ab'
_symmetry_space_group_name_H-M 'P 21 21 21'
_atom_sites_solution_hydrogens geom
_atom_sites_solution_primary direct
_atom_sites_solution_secondary difmap
_audit_creation_method SHELXL-97
_cell_angle_alpha 90.00
_cell_angle_beta 90.00
_cell_angle_gamma 90.00
_cell_formula_units_Z 4
_cell_length_a 23.275(2)
_cell_length_b 38.487(3)
_cell_length_c 11.2451(10)
_cell_measurement_reflns_used 7470
_cell_measurement_temperature 240(2)
_cell_measurement_theta_max 21.76
_cell_measurement_theta_min 2.27
_cell_volume 10073.2(15)
_computing_cell_refinement 'SMART (Bruker, 1998)'
_computing_data_collection 'SMART (Bruker, 1998)'
_computing_data_reduction 'SAINTPLUS (Bruker, 1998)'
_computing_molecular_graphics 'PLATON (Spek, 2003)'
_computing_structure_refinement 'SHELXL-97 (Sheldrick, 2008)'
_computing_structure_solution 'SHELXD (Seldrick & Gould, 1996)'
_diffrn_ambient_temperature 240(2)
_diffrn_detector_area_resol_mean 8.366
_diffrn_measured_fraction_theta_full 1.000
_diffrn_measured_fraction_theta_max 1.000
_diffrn_measurement_device_type 'Bruker AXS SMART APEX (CCD area detector)'
_diffrn_measurement_method \w-scan
_diffrn_radiation_monochromator 'Bruker AXS Montel (conforcal multilayer optics)'
_diffrn_radiation_source 'MacScience M18XCE (rotating anode)'
_diffrn_radiation_type MoK\a
_diffrn_radiation_wavelength 0.71073
_diffrn_reflns_av_R_equivalents 0.0441
_diffrn_reflns_av_sigmaI/netI 0.0313
_diffrn_reflns_limit_h_max 27
_diffrn_reflns_limit_h_min -27
_diffrn_reflns_limit_k_max 45
_diffrn_reflns_limit_k_min -45
_diffrn_reflns_limit_l_max 13
_diffrn_reflns_limit_l_min -13
_diffrn_reflns_number 73848
_diffrn_reflns_theta_full 24.71
_diffrn_reflns_theta_max 24.71
_diffrn_reflns_theta_min 1.06
_diffrn_standards_decay_% 9.9
_diffrn_standards_interval_count 73848
_diffrn_standards_interval_time 600
_diffrn_standards_number 379
_exptl_absorpt_coefficient_mu 0.086
_exptl_absorpt_correction_T_max 1.0
_exptl_absorpt_correction_T_min 0.664
_exptl_absorpt_correction_type empirical
_exptl_absorpt_process_details 'SADABS (Sheldrick, 1996)'
_exptl_crystal_colour colourless
_exptl_crystal_density_diffrn 1.194
_exptl_crystal_density_method 'not measured'
_exptl_crystal_description block
_exptl_crystal_F_000 3872
_exptl_crystal_size_max 0.40
_exptl_crystal_size_mid 0.25
_exptl_crystal_size_min 0.25
_refine_diff_density_max 0.972
_refine_diff_density_min -0.423
_refine_diff_density_rms 0.065
_refine_ls_abs_structure_details 'Flack (1983), 0 Friedel pairs'
_refine_ls_abs_structure_Flack 3.3(18)
_refine_ls_extinction_method none
_refine_ls_goodness_of_fit_ref 1.033
_refine_ls_hydrogen_treatment constr
_refine_ls_matrix_type full
_refine_ls_number_parameters 1247
_refine_ls_number_reflns 9438
_refine_ls_number_restraints 223
_refine_ls_restrained_S_all 1.060
_refine_ls_R_factor_all 0.0893
_refine_ls_R_factor_gt 0.0765
_refine_ls_shift/su_max 0.017
_refine_ls_shift/su_mean 0.003
_refine_ls_structure_factor_coef Fsqd
_refine_ls_weighting_details 'calc w=1/[\s^2^(Fo^2^)+(0.1632P)^2^+4.5263P] where P=(Fo^2^+2Fc^2^)/3'
_refine_ls_weighting_scheme calc
_refine_ls_wR_factor_gt 0.2187
_refine_ls_wR_factor_ref 0.2343
_reflns_number_gt 7744
_reflns_number_total 9438
_reflns_threshold_expression I>2\s(I)
_cod_data_source_file jo501493x_si_005.cif
_cod_data_source_block htleu
_cod_depositor_comments
;
The following automatic conversions were performed:

'_symmetry_cell_setting' value 'Orthorhombic' changed to
'orthorhombic' according to
/home/saulius/struct/COD-crude-data--automatic-downloads/rss-feeds/ACS/lib/dictionaries/cif_core.dic
dictionary named 'cif_core.dic' version 2.4.2 from 2011-04-26.

Automatic conversion script
Id: cif_fix_values 2281 2013-09-26 08:29:07Z andrius 

 Adding full bibliography for 4029935--4029938.cif.
;
_cod_original_cell_volume 10073.1(16)
_cod_original_sg_symbol_H-M 'P212121 '
_cod_database_code 4029937

loop_
_symmetry_equiv_pos_as_xyz
'x, y, z'
'-x+1/2, -y, z+1/2'
'x+1/2, -y+1/2, -z'
'-x, y+1/2, -z+1/2'

loop_
_atom_site_label
_atom_site_type_symbol
_atom_site_fract_x
_atom_site_fract_y
_atom_site_fract_z
_atom_site_U_iso_or_equiv
_atom_site_adp_type
_atom_site_occupancy
_atom_site_symmetry_multiplicity
_atom_site_calc_flag
_atom_site_refinement_flags
_atom_site_disorder_assembly
_atom_site_disorder_group
C1 C 0.6886(2) 0.51931(15) 0.2588(6) 0.0555(14) Uani 1 1 d . . .
C2 C 0.7146(4) 0.5550(2) 0.2432(12) 0.119(4) Uani 1 1 d . . .
H2A H 0.6972 0.5664 0.1752 0.179 Uiso 1 1 calc R . .
H2B H 0.7557 0.5528 0.2302 0.179 Uiso 1 1 calc R . .
H2C H 0.7077 0.5687 0.3141 0.179 Uiso 1 1 calc R . .
C3 C 0.6954(4) 0.4968(3) 0.1489(8) 0.106(3) Uani 1 1 d . . .
H3A H 0.6796 0.5088 0.0805 0.159 Uiso 1 1 calc R . .
H3B H 0.6752 0.4750 0.1605 0.159 Uiso 1 1 calc R . .
H3C H 0.7359 0.4921 0.1355 0.159 Uiso 1 1 calc R . .
C4 C 0.7144(4) 0.5002(3) 0.3582(10) 0.104(3) Uani 1 1 d . . .
H4A H 0.7102 0.5136 0.4307 0.156 Uiso 1 1 calc R . .
H4B H 0.7548 0.4963 0.3422 0.156 Uiso 1 1 calc R . .
H4C H 0.6951 0.4780 0.3674 0.156 Uiso 1 1 calc R . .
O1 O 0.62783(18) 0.52657(10) 0.2793(5) 0.0679(12) Uani 1 1 d . . .
C5 C 0.5907(2) 0.50218(13) 0.3133(5) 0.0478(12) Uani 1 1 d . . .
O5 O 0.59288(17) 0.47171(10) 0.2827(4) 0.0631(11) Uani 1 1 d . . .
N1_1 N 0.54986(19) 0.51529(10) 0.3815(4) 0.0500(11) Uani 1 1 d . . .
H1_1 H 0.5475 0.5377 0.3908 0.060 Uiso 1 1 calc R . .
C1_1 C 0.5088(2) 0.49275(11) 0.4411(5) 0.0471(12) Uani 1 1 d . . .
H1A_1 H 0.5302 0.4774 0.4961 0.056 Uiso 1 1 calc R . .
C2_1 C 0.4668(3) 0.51524(13) 0.5155(5) 0.0531(13) Uani 1 1 d . . .
H2A_1 H 0.4890 0.5286 0.5736 0.064 Uiso 1 1 calc R . .
H2B_1 H 0.4477 0.5318 0.4625 0.064 Uiso 1 1 calc R . .
C3_1 C 0.4206(3) 0.49435(16) 0.5823(6) 0.0647(16) Uani 1 1 d . . .
H3_1 H 0.4015 0.4788 0.5243 0.078 Uiso 1 1 calc R . .
C4_1 C 0.3756(4) 0.5188(2) 0.6316(9) 0.096(3) Uani 1 1 d . . .
H4A_1 H 0.3612 0.5335 0.5683 0.144 Uiso 1 1 calc R . .
H4B_1 H 0.3926 0.5332 0.6932 0.144 Uiso 1 1 calc R . .
H4C_1 H 0.3442 0.5054 0.6650 0.144 Uiso 1 1 calc R . .
C5_1 C 0.4460(5) 0.4721(3) 0.6788(9) 0.109(3) Uani 1 1 d . . .
H5A_1 H 0.4157 0.4589 0.7173 0.164 Uiso 1 1 calc R . .
H5B_1 H 0.4649 0.4868 0.7370 0.164 Uiso 1 1 calc R . .
H5C_1 H 0.4738 0.4562 0.6444 0.164 Uiso 1 1 calc R . .
C6_1 C 0.4760(2) 0.47033(12) 0.3562(5) 0.0457(12) Uani 1 1 d . . .
O6_1 O 0.46932(18) 0.43884(8) 0.3764(4) 0.0560(10) Uani 1 1 d . . .
N1_2 N 0.45217(19) 0.48526(10) 0.2615(4) 0.0489(10) Uani 1 1 d . . .
H1_2 H 0.4584 0.5071 0.2467 0.059 Uiso 1 1 calc R . .
C1_2 C 0.4158(2) 0.46496(12) 0.1832(5) 0.0495(13) Uani 1 1 d . . .
H1A_2 H 0.3868 0.4533 0.2337 0.059 Uiso 1 1 calc R . .
C2_2 C 0.3835(3) 0.48718(16) 0.0943(8) 0.075(2) Uani 1 1 d . . .
H2A_2 H 0.4115 0.5005 0.0480 0.090 Uiso 1 1 calc R . .
H2B_2 H 0.3633 0.4717 0.0391 0.090 Uiso 1 1 calc R . .
C3_2 C 0.3404(4) 0.5122(2) 0.1461(13) 0.112(4) Uani 1 1 d . . .
H3_2 H 0.3616 0.5284 0.1987 0.134 Uiso 1 1 calc R . .
C4_2 C 0.2963(5) 0.4951(3) 0.218(2) 0.181(8) Uani 1 1 d . . .
H4A_2 H 0.3146 0.4807 0.2782 0.272 Uiso 1 1 calc R . .
H4B_2 H 0.2723 0.4807 0.1679 0.272 Uiso 1 1 calc R . .
H4C_2 H 0.2727 0.5125 0.2572 0.272 Uiso 1 1 calc R . .
C5_2 C 0.3111(7) 0.5330(4) 0.0574(19) 0.194(8) Uani 1 1 d . . .
H5A_2 H 0.2840 0.5484 0.0964 0.291 Uiso 1 1 calc R . .
H5B_2 H 0.2905 0.5178 0.0032 0.291 Uiso 1 1 calc R . .
H5C_2 H 0.3390 0.5466 0.0134 0.291 Uiso 1 1 calc R . .
C6_2 C 0.4492(2) 0.43683(12) 0.1201(5) 0.0453(12) Uani 1 1 d . . .
O6_2 O 0.42669(16) 0.40846(8) 0.0984(4) 0.0525(9) Uani 1 1 d . . .
N1_3 N 0.50261(19) 0.44430(9) 0.0861(4) 0.0445(10) Uani 1 1 d . . .
H1_3 H 0.5163 0.4649 0.0999 0.053 Uiso 1 1 calc R . .
C1_3 C 0.5387(2) 0.41859(12) 0.0259(4) 0.0415(11) Uani 1 1 d . . .
C2_3 C 0.5140(2) 0.40804(14) -0.0954(5) 0.0503(12) Uani 1 1 d . . .
H2A_3 H 0.4831 0.3909 -0.0861 0.060 Uiso 1 1 calc R . .
H2B_3 H 0.4990 0.4283 -0.1380 0.060 Uiso 1 1 calc R . .
C3_3 C 0.5645(3) 0.39256(17) -0.1600(5) 0.0611(15) Uani 1 1 d U . .
H3_3 H 0.5677 0.3677 -0.1386 0.073 Uiso 1 1 calc R . .
N3_3 N 0.5621(3) 0.3957(2) -0.2904(6) 0.0880(19) Uani 1 1 d U . .
N31_3 N 0.5186(5) 0.3829(3) -0.3328(7) 0.119(3) Uani 1 1 d U . .
N32_3 N 0.4817(6) 0.3714(4) -0.3800(9) 0.171(5) Uani 1 1 d U . .
C4_3 C 0.6179(3) 0.41194(18) -0.1137(6) 0.0673(16) Uani 1 1 d U . .
H4_3 H 0.6334 0.4273 -0.1766 0.081 Uiso 1 1 calc R . .
N4_3 N 0.6637(3) 0.3877(2) -0.0710(9) 0.114(3) Uani 1 1 d U . .
N41_3 N 0.6730(5) 0.3644(3) -0.1332(11) 0.142(4) Uani 1 1 d U . .
N42_3 N 0.6869(7) 0.3419(4) -0.1866(17) 0.208(7) Uani 1 1 d U . .
C5_3 C 0.5977(3) 0.43345(14) -0.0088(5) 0.0541(13) Uani 1 1 d . . .
H5A_3 H 0.5944 0.4580 -0.0311 0.065 Uiso 1 1 calc R . .
H5B_3 H 0.6248 0.4315 0.0576 0.065 Uiso 1 1 calc R . .
C6_3 C 0.5458(2) 0.38678(12) 0.1086(4) 0.0410(10) Uani 1 1 d . . .
O6_3 O 0.53721(17) 0.35707(8) 0.0751(3) 0.0469(8) Uani 1 1 d . . .
N1_4 N 0.56381(18) 0.39439(10) 0.2182(4) 0.0399(9) Uani 1 1 d . . .
H1_4 H 0.5691 0.4159 0.2390 0.048 Uiso 1 1 calc R . .
C1_4 C 0.5745(2) 0.36626(11) 0.3030(4) 0.0394(10) Uani 1 1 d . . .
H1A_4 H 0.6010 0.3496 0.2646 0.047 Uiso 1 1 calc R . .
C2_4 C 0.6047(2) 0.38048(13) 0.4140(5) 0.0469(11) Uani 1 1 d . . .
H2A_4 H 0.5815 0.3995 0.4464 0.056 Uiso 1 1 calc R . .
H2B_4 H 0.6060 0.3621 0.4741 0.056 Uiso 1 1 calc R . .
C3_4 C 0.6646(3) 0.39351(18) 0.3942(6) 0.0638(16) Uani 1 1 d . . .
H3_4 H 0.6631 0.4130 0.3367 0.077 Uiso 1 1 calc R . .
C4_4 C 0.6891(4) 0.4065(3) 0.5076(8) 0.100(3) Uani 1 1 d . . .
H4A_4 H 0.7278 0.4149 0.4940 0.150 Uiso 1 1 calc R . .
H4B_4 H 0.6900 0.3878 0.5655 0.150 Uiso 1 1 calc R . .
H4C_4 H 0.6655 0.4254 0.5376 0.150 Uiso 1 1 calc R . .
C5_4 C 0.7033(4) 0.3648(3) 0.3427(13) 0.122(4) Uani 1 1 d . . .
H5A_4 H 0.6869 0.3563 0.2690 0.183 Uiso 1 1 calc R . .
H5B_4 H 0.7062 0.3459 0.3992 0.183 Uiso 1 1 calc R . .
H5C_4 H 0.7413 0.3742 0.3275 0.183 Uiso 1 1 calc R . .
C6_4 C 0.5199(2) 0.34683(11) 0.3340(4) 0.0427(11) Uani 1 1 d . . .
O6_4 O 0.52194(17) 0.31485(8) 0.3485(4) 0.0553(10) Uani 1 1 d . . .
N1_5 N 0.47217(18) 0.36464(10) 0.3479(4) 0.0424(9) Uani 1 1 d . . .
H1_5 H 0.4722 0.3871 0.3383 0.051 Uiso 1 1 calc R . .
C1_5 C 0.4194(2) 0.34667(12) 0.3794(5) 0.0457(12) Uani 1 1 d . . .
H1A_5 H 0.4263 0.3333 0.4533 0.055 Uiso 1 1 calc R . .
C2_5 C 0.3713(3) 0.37363(15) 0.4039(6) 0.0604(15) Uani 1 1 d . . .
H2A_5 H 0.3837 0.3886 0.4695 0.072 Uiso 1 1 calc R . .
H2B_5 H 0.3670 0.3883 0.3332 0.072 Uiso 1 1 calc R . .
C3_5 C 0.3141(3) 0.3587(2) 0.4343(8) 0.084(2) Uani 1 1 d . . .
H3_5 H 0.3002 0.3453 0.3647 0.101 Uiso 1 1 calc R . .
C4_5 C 0.3155(5) 0.3334(3) 0.5453(10) 0.113(3) Uani 1 1 d . . .
H4A_5 H 0.2772 0.3244 0.5597 0.170 Uiso 1 1 calc R . .
H4B_5 H 0.3286 0.3460 0.6148 0.170 Uiso 1 1 calc R . .
H4C_5 H 0.3415 0.3143 0.5293 0.170 Uiso 1 1 calc R . .
C5_5 C 0.2725(4) 0.3888(3) 0.4553(15) 0.145(5) Uani 1 1 d . . .
H5A_5 H 0.2348 0.3797 0.4745 0.218 Uiso 1 1 calc R . .
H5B_5 H 0.2700 0.4029 0.3840 0.218 Uiso 1 1 calc R . .
H5C_5 H 0.2863 0.4029 0.5208 0.218 Uiso 1 1 calc R . .
C6_5 C 0.4011(2) 0.32138(11) 0.2827(4) 0.0385(10) Uani 1 1 d . . .
O6_5 O 0.38267(16) 0.29230(8) 0.3061(3) 0.0483(8) Uani 1 1 d . . .
N1_6 N 0.40515(18) 0.33324(10) 0.1706(4) 0.0438(10) Uani 1 1 d . . .
H1_6 H 0.4165 0.3544 0.1576 0.053 Uiso 1 1 calc R . .
C1_6 C 0.3904(2) 0.31064(13) 0.0696(5) 0.0474(12) Uani 1 1 d . . .
C2_6 C 0.3254(3) 0.30375(16) 0.0650(6) 0.0655(16) Uani 1 1 d . . .
H2A_6 H 0.3087 0.3045 0.1450 0.079 Uiso 1 1 calc R . .
H2B_6 H 0.3174 0.2809 0.0299 0.079 Uiso 1 1 calc R . .
C3_6 C 0.3005(4) 0.3332(2) -0.0138(10) 0.095(3) Uani 1 1 d DU . .
H3_6 H 0.2877 0.3215 -0.0875 0.114 Uiso 1 1 calc R . .
N3_6 N 0.2506(7) 0.3512(4) 0.0293(18) 0.199(7) Uani 1 1 d DU . .
N31_6 N 0.2575(9) 0.3717(5) 0.1057(16) 0.212(8) Uani 1 1 d DU . .
N32_6 N 0.2526(18) 0.3994(8) 0.153(4) 0.44(2) Uani 1 1 d DU . .
C4_6 C 0.3513(4) 0.35625(17) -0.0524(7) 0.077(2) Uani 1 1 d U . .
H4_6 H 0.3565 0.3752 0.0062 0.093 Uiso 1 1 calc R . .
N4_6 N 0.3446(5) 0.3712(2) -0.1718(7) 0.119(3) Uani 1 1 d U . .
N41_6 N 0.3269(4) 0.3993(2) -0.1799(9) 0.124(3) Uani 1 1 d U . .
N42_6 N 0.3072(7) 0.4252(3) -0.1956(14) 0.187(6) Uani 1 1 d U . .
C5_6 C 0.4017(3) 0.33156(16) -0.0454(6) 0.0652(16) Uani 1 1 d . . .
H5A_6 H 0.4380 0.3443 -0.0402 0.078 Uiso 1 1 calc R . .
H5B_6 H 0.4028 0.3162 -0.1149 0.078 Uiso 1 1 calc R . .
C6_6 C 0.4261(2) 0.27745(13) 0.0733(5) 0.0474(12) Uani 1 1 d . . .
O6_6 O 0.40615(18) 0.24894(9) 0.0598(4) 0.0601(10) Uani 1 1 d . . .
N1_7 N 0.48283(19) 0.28254(10) 0.0889(4) 0.0472(10) Uani 1 1 d . . .
H1_7 H 0.4959 0.3035 0.1000 0.057 Uiso 1 1 calc R . .
C1_7 C 0.5224(3) 0.25315(13) 0.0872(6) 0.0565(14) Uani 1 1 d . . .
H1A_7 H 0.5160 0.2400 0.0127 0.068 Uiso 1 1 calc R . .
C2_7 C 0.5836(3) 0.26659(17) 0.0865(8) 0.0711(18) Uani 1 1 d . . .
H2A_7 H 0.5878 0.2829 0.0202 0.085 Uiso 1 1 calc R . .
H2B_7 H 0.5902 0.2796 0.1603 0.085 Uiso 1 1 calc R . .
C3_7 C 0.6290(3) 0.2392(2) 0.0755(9) 0.088(2) Uani 1 1 d . . .
H3_7 H 0.6265 0.2244 0.1473 0.106 Uiso 1 1 calc R . .
C4_7 C 0.6878(4) 0.2556(4) 0.0752(15) 0.138(5) Uani 1 1 d . . .
H4A_7 H 0.7168 0.2376 0.0674 0.207 Uiso 1 1 calc R . .
H4B_7 H 0.6936 0.2681 0.1492 0.207 Uiso 1 1 calc R . .
H4C_7 H 0.6908 0.2716 0.0089 0.207 Uiso 1 1 calc R . .
C5_7 C 0.6231(5) 0.2155(3) -0.0312(10) 0.118(3) Uani 1 1 d . . .
H5A_7 H 0.6540 0.1986 -0.0309 0.177 Uiso 1 1 calc R . .
H5B_7 H 0.6251 0.2292 -0.1035 0.177 Uiso 1 1 calc R . .
H5C_7 H 0.5865 0.2036 -0.0278 0.177 Uiso 1 1 calc R . .
C6_7 C 0.5098(2) 0.22897(13) 0.1919(6) 0.0556(14) Uani 1 1 d . . .
O6_7 O 0.50736(19) 0.19696(9) 0.1762(4) 0.0657(11) Uani 1 1 d . . .
N1_8 N 0.5034(2) 0.24318(10) 0.3008(5) 0.0540(12) Uani 1 1 d . . .
H1_8 H 0.5060 0.2656 0.3088 0.065 Uiso 1 1 calc R . .
C1_8 C 0.4923(3) 0.22190(13) 0.4044(6) 0.0603(15) Uani 1 1 d D B .
H1A_8 H 0.5256 0.2063 0.4168 0.072 Uiso 1 1 calc R . .
C2_8 C 0.4863(4) 0.24495(18) 0.5122(7) 0.084(2) Uani 1 1 d D . .
H2A_8 H 0.4637 0.2651 0.4869 0.101 Uiso 1 1 calc R A 1
H2B_8 H 0.4623 0.2322 0.5691 0.101 Uiso 1 1 calc R A 1
C3_8 C 0.5327(7) 0.2579(4) 0.5762(15) 0.073(5) Uani 0.398(13) 1 d PDU B 1
H3_8 H 0.5582 0.2703 0.5201 0.088 Uiso 0.398(13) 1 calc PR B 1
C4_8 C 0.5674(9) 0.2283(6) 0.633(2) 0.107(8) Uani 0.398(13) 1 d PDU B 1
H4A_8 H 0.6003 0.2379 0.6745 0.160 Uiso 0.398(13) 1 calc PR B 1
H4B_8 H 0.5804 0.2125 0.5718 0.160 Uiso 0.398(13) 1 calc PR B 1
H4C_8 H 0.5433 0.2159 0.6894 0.160 Uiso 0.398(13) 1 calc PR B 1
C5_8 C 0.5153(11) 0.2833(5) 0.675(2) 0.110(8) Uani 0.398(13) 1 d PDU B 1
H5A_8 H 0.5494 0.2912 0.7160 0.164 Uiso 0.398(13) 1 calc PR B 1
H5B_8 H 0.4899 0.2717 0.7302 0.164 Uiso 0.398(13) 1 calc PR B 1
H5C_8 H 0.4956 0.3030 0.6397 0.164 Uiso 0.398(13) 1 calc PR B 1
C3'_8 C 0.4812(9) 0.2278(4) 0.6266(14) 0.102(5) Uani 0.602(13) 1 d P B 2
H3A'_8 H 0.4443 0.2150 0.6282 0.123 Uiso 0.602(13) 1 calc PR B 2
C4'_8 C 0.5291(12) 0.2024(6) 0.656(2) 0.155(10) Uani 0.602(13) 1 d P B 2
H4D'_8 H 0.5228 0.1928 0.7342 0.233 Uiso 0.602(13) 1 calc PR B 2
H4E'_8 H 0.5657 0.2145 0.6537 0.233 Uiso 0.602(13) 1 calc PR B 2
H4F'_8 H 0.5293 0.1839 0.5973 0.233 Uiso 0.602(13) 1 calc PR B 2
C5'_8 C 0.4801(12) 0.2545(6) 0.7244(18) 0.144(8) Uani 0.602(13) 1 d P B 2
H5D'_8 H 0.4781 0.2429 0.8008 0.215 Uiso 0.602(13) 1 calc PR B 2
H5E'_8 H 0.4469 0.2694 0.7146 0.215 Uiso 0.602(13) 1 calc PR B 2
H5F'_8 H 0.5148 0.2684 0.7208 0.215 Uiso 0.602(13) 1 calc PR B 2
C6_8 C 0.4388(3) 0.19981(13) 0.3869(5) 0.0559(14) Uani 1 1 d . . .
O6_8 O 0.4372(2) 0.16953(9) 0.4218(4) 0.0703(12) Uani 1 1 d . B .
N1_9 N 0.3934(2) 0.21580(10) 0.3390(4) 0.0517(11) Uani 1 1 d . B .
H1_9 H 0.3964 0.2374 0.3169 0.062 Uiso 1 1 calc R . .
C1_9 C 0.3390(3) 0.19764(14) 0.3234(6) 0.0559(14) Uani 1 1 d . . .
C2_9 C 0.3091(3) 0.19043(16) 0.4433(7) 0.0729(19) Uani 1 1 d . B .
H2A_9 H 0.3349 0.1958 0.5097 0.087 Uiso 1 1 calc R . .
H2B_9 H 0.2976 0.1660 0.4487 0.087 Uiso 1 1 calc R . .
C3_9 C 0.2555(3) 0.21460(18) 0.4459(7) 0.0721(18) Uani 1 1 d U . .
H3_9 H 0.2216 0.2011 0.4195 0.086 Uiso 1 1 calc R B .
N3_9 N 0.2449(4) 0.2272(2) 0.5640(8) 0.106(2) Uani 1 1 d U B .
N31_9 N 0.1984(7) 0.2388(4) 0.5842(13) 0.167(4) Uani 1 1 d U . .
N32_9 N 0.1563(8) 0.2523(5) 0.6060(18) 0.215(7) Uani 1 1 d U B .
C4_9 C 0.2676(3) 0.24295(15) 0.3539(7) 0.0626(15) Uani 1 1 d U B .
H4_9 H 0.2934 0.2609 0.3871 0.075 Uiso 1 1 calc R . .
N4_9 N 0.2146(3) 0.25846(18) 0.3101(7) 0.0882(19) Uani 1 1 d U . .
N41_9 N 0.2064(4) 0.2871(2) 0.3228(11) 0.121(3) Uani 1 1 d U B .
N42_9 N 0.1926(7) 0.3163(4) 0.3522(18) 0.198(6) Uani 1 1 d U . .
C5_9 C 0.2979(3) 0.22224(13) 0.2562(6) 0.0553(14) Uani 1 1 d . B .
H5A_9 H 0.3193 0.2377 0.2031 0.066 Uiso 1 1 calc R . .
H5B_9 H 0.2701 0.2090 0.2090 0.066 Uiso 1 1 calc R . .
C6_9 C 0.3475(3) 0.16508(13) 0.2479(7) 0.0620(16) Uani 1 1 d . B .
O6_9 O 0.3214(3) 0.13792(12) 0.2709(7) 0.103(2) Uani 1 1 d . . .
N1_10 N 0.3819(2) 0.16850(10) 0.1545(4) 0.0512(11) Uani 1 1 d . . .
H1_10 H 0.4006 0.1879 0.1459 0.061 Uiso 1 1 calc R B .
C1_10 C 0.3900(3) 0.14159(13) 0.0663(6) 0.0570(14) Uani 1 1 d D B .
H1A_10 H 0.3531 0.1289 0.0602 0.068 Uiso 1 1 calc R . .
C2_10 C 0.4010(4) 0.15762(17) -0.0537(7) 0.091(3) Uani 1 1 d D . .
H2A_10 H 0.4080 0.1396 -0.1136 0.110 Uiso 1 1 calc R B 3
H2B_10 H 0.4344 0.1732 -0.0508 0.110 Uiso 1 1 calc R B 3
C3_10 C 0.3436(9) 0.1789(5) -0.0837(18) 0.086(5) Uani 0.60(3) 1 d PDU B 3
H3_10 H 0.3435 0.1999 -0.0330 0.103 Uiso 0.60(3) 1 calc PR B 3
C4_10 C 0.3542(13) 0.1907(7) -0.2124(18) 0.140(9) Uani 0.60(3) 1 d PDU B 3
H4A_10 H 0.3909 0.2026 -0.2172 0.209 Uiso 0.60(3) 1 calc PR B 3
H4B_10 H 0.3238 0.2065 -0.2367 0.209 Uiso 0.60(3) 1 calc PR B 3
H4C_10 H 0.3546 0.1706 -0.2644 0.209 Uiso 0.60(3) 1 calc PR B 3
C5_10 C 0.2883(8) 0.1614(5) -0.067(3) 0.136(9) Uani 0.60(3) 1 d PDU B 3
H5A_10 H 0.2845 0.1542 0.0154 0.204 Uiso 0.60(3) 1 calc PR B 3
H5B_10 H 0.2863 0.1412 -0.1182 0.204 Uiso 0.60(3) 1 calc PR B 3
H5C_10 H 0.2574 0.1773 -0.0868 0.204 Uiso 0.60(3) 1 calc PR B 3
C3'_10 C 0.3711(13) 0.1847(5) -0.1124(19) 0.060(7) Uani 0.40(3) 1 d P B 4
H3A'_10 H 0.3629 0.2035 -0.0545 0.072 Uiso 0.40(3) 1 calc PR B 4
C4'_10 C 0.3978(17) 0.2007(8) -0.224(2) 0.108(10) Uani 0.40(3) 1 d P B 4
H4D'_10 H 0.3730 0.2189 -0.2536 0.162 Uiso 0.40(3) 1 calc PR B 4
H4E'_10 H 0.4022 0.1829 -0.2842 0.162 Uiso 0.40(3) 1 calc PR B 4
H4F'_10 H 0.4351 0.2103 -0.2043 0.162 Uiso 0.40(3) 1 calc PR B 4
C5'_10 C 0.3137(15) 0.1675(7) -0.150(3) 0.110(11) Uani 0.40(3) 1 d P B 4
H5D'_10 H 0.2890 0.1848 -0.1868 0.166 Uiso 0.40(3) 1 calc PR B 4
H5E'_10 H 0.2947 0.1579 -0.0808 0.166 Uiso 0.40(3) 1 calc PR B 4
H5F'_10 H 0.3213 0.1491 -0.2069 0.166 Uiso 0.40(3) 1 calc PR B 4
C6_10 C 0.4354(2) 0.11502(13) 0.0980(5) 0.0508(13) Uani 1 1 d . . .
O6_10 O 0.4365(2) 0.08688(9) 0.0448(4) 0.0672(12) Uani 1 1 d . B .
N1_11 N 0.4732(2) 0.12380(11) 0.1826(5) 0.0557(12) Uani 1 1 d . B .
H1_11 H 0.4699 0.1441 0.2157 0.067 Uiso 1 1 calc R . .
C1_11 C 0.5196(2) 0.10101(14) 0.2224(6) 0.0605(15) Uani 1 1 d D . .
H1A_11 H 0.5287 0.0846 0.1572 0.073 Uiso 1 1 calc R B .
C2_11 C 0.5718(4) 0.1216(2) 0.2489(10) 0.102(3) Uani 1 1 d D B .
H2A_11 H 0.5590 0.1416 0.2956 0.123 Uiso 1 1 calc R C 5
H2B_11 H 0.5952 0.1073 0.3023 0.123 Uiso 1 1 calc R C 5
C3_11 C 0.6080(5) 0.1342(3) 0.1658(13) 0.083(4) Uani 0.613(17) 1 d PDU B 5
H3_11 H 0.5864 0.1530 0.1257 0.100 Uiso 0.613(17) 1 calc PR B 5
C4_11 C 0.6248(11) 0.1089(6) 0.066(2) 0.151(8) Uani 0.613(17) 1 d PDU B 5
H4A_11 H 0.6506 0.1204 0.0113 0.227 Uiso 0.613(17) 1 calc PR B 5
H4B_11 H 0.5905 0.1014 0.0245 0.227 Uiso 0.613(17) 1 calc PR B 5
H4C_11 H 0.6439 0.0889 0.1006 0.227 Uiso 0.613(17) 1 calc PR B 5
C5_11 C 0.6612(7) 0.1520(5) 0.219(2) 0.119(6) Uani 0.613(17) 1 d PDU B 5
H5A_11 H 0.6862 0.1599 0.1558 0.179 Uiso 0.613(17) 1 calc PR B 5
H5B_11 H 0.6818 0.1356 0.2692 0.179 Uiso 0.613(17) 1 calc PR B 5
H5C_11 H 0.6492 0.1718 0.2670 0.179 Uiso 0.613(17) 1 calc PR B 5
C3'_11 C 0.6283(7) 0.1107(5) 0.2497(19) 0.069(6) Uani 0.387(17) 1 d P B 6
H3A'_11 H 0.6296 0.0938 0.3162 0.083 Uiso 0.387(17) 1 calc PR B 6
C4'_11 C 0.6489(9) 0.0900(6) 0.145(3) 0.091(7) Uani 0.387(17) 1 d P B 6
H4D'_11 H 0.6875 0.0816 0.1602 0.137 Uiso 0.387(17) 1 calc PR B 6
H4E'_11 H 0.6492 0.1046 0.0745 0.137 Uiso 0.387(17) 1 calc PR B 6
H4F'_11 H 0.6234 0.0704 0.1319 0.137 Uiso 0.387(17) 1 calc PR B 6
C5'_11 C 0.6715(12) 0.1384(8) 0.286(3) 0.102(8) Uani 0.387(17) 1 d P B 6
H5D'_11 H 0.7095 0.1282 0.2899 0.153 Uiso 0.387(17) 1 calc PR B 6
H5E'_11 H 0.6611 0.1476 0.3634 0.153 Uiso 0.387(17) 1 calc PR B 6
H5F'_11 H 0.6713 0.1570 0.2279 0.153 Uiso 0.387(17) 1 calc PR B 6
C6_11 C 0.5040(3) 0.08012(13) 0.3318(6) 0.0610(15) Uani 1 1 d . B .
O6_11 O 0.5274(2) 0.05217(11) 0.3510(5) 0.0775(14) Uani 1 1 d . . .
N1_12 N 0.4667(2) 0.09436(11) 0.4098(5) 0.0623(13) Uani 1 1 d . . .
H1_12 H 0.4473 0.1127 0.3892 0.075 Uiso 1 1 calc R B .
C1_12 C 0.4584(3) 0.07953(14) 0.5278(6) 0.0622(15) Uani 1 1 d . B .
C2_12 C 0.4122(4) 0.09952(17) 0.5933(7) 0.081(2) Uani 1 1 d . . .
H2A_12 H 0.3816 0.1068 0.5388 0.098 Uiso 1 1 calc R B .
H2B_12 H 0.4283 0.1202 0.6319 0.098 Uiso 1 1 calc R . .
C3_12 C 0.3892(4) 0.07375(19) 0.6862(7) 0.086(2) Uani 1 1 d . B .
H3_12 H 0.4154 0.0734 0.7555 0.104 Uiso 1 1 calc R . .
N3_12 N 0.3324(4) 0.0838(3) 0.7251(8) 0.124(3) Uani 1 1 d . . .
N31_12 N 0.3182(4) 0.07568(18) 0.8272(8) 0.108(3) Uani 1 1 d . B .
N32_12 N 0.2991(6) 0.0716(3) 0.9159(10) 0.142(4) Uani 1 1 d . . .
C4_12 C 0.3933(5) 0.0386(2) 0.6203(8) 0.109(3) Uani 1 1 d . . .
H4_12 H 0.3556 0.0327 0.5853 0.131 Uiso 1 1 calc R B .
N4_12 N 0.4139(6) 0.0081(2) 0.7048(11) 0.134(4) Uani 1 1 d . B .
N41_12 N 0.3842(4) 0.00250(18) 0.7798(9) 0.092(2) Uani 1 1 d . . .
N42_12 N 0.3663(7) -0.0059(4) 0.8670(14) 0.173(5) Uani 1 1 d . B .
C5_12 C 0.4362(4) 0.04171(16) 0.5259(8) 0.078(2) Uani 1 1 d . B .
H5A_12 H 0.4189 0.0364 0.4486 0.094 Uiso 1 1 calc R . .
H5B_12 H 0.4680 0.0255 0.5398 0.094 Uiso 1 1 calc R . .
C6_12 C 0.5117(4) 0.0813(2) 0.6021(9) 0.099(3) Uani 1 1 d . . .
O6_12 O 0.5233(4) 0.0617(2) 0.6815(9) 0.161(4) Uani 1 1 d . B .
O7_12 O 0.5463(3) 0.10787(15) 0.5700(7) 0.108(2) Uani 1 1 d . B .
C7_12 C 0.5951(6) 0.1139(4) 0.6454(17) 0.172(7) Uani 1 1 d . . .
H7A_12 H 0.5831 0.1132 0.7279 0.258 Uiso 1 1 calc R B .
H7B_12 H 0.6114 0.1365 0.6276 0.258 Uiso 1 1 calc R . .
H7C_12 H 0.6238 0.0961 0.6314 0.258 Uiso 1 1 calc R . .

loop_
_atom_site_aniso_label
_atom_site_aniso_U_11
_atom_site_aniso_U_22
_atom_site_aniso_U_33
_atom_site_aniso_U_23
_atom_site_aniso_U_13
_atom_site_aniso_U_12
C1 0.049(3) 0.054(3) 0.063(3) -0.001(3) 0.007(3) 0.006(2)
C2 0.083(5) 0.075(5) 0.199(12) 0.017(7) 0.061(7) -0.017(4)
C3 0.075(5) 0.160(9) 0.083(5) -0.042(6) 0.012(4) -0.008(5)
C4 0.090(6) 0.109(7) 0.112(7) 0.024(6) -0.015(5) -0.018(5)
O1 0.059(2) 0.0411(19) 0.103(3) 0.011(2) 0.022(2) -0.0008(18)
C5 0.042(3) 0.042(3) 0.060(3) -0.001(2) 0.001(2) 0.007(2)
O5 0.058(2) 0.044(2) 0.087(3) -0.019(2) 0.012(2) 0.0003(18)
N1_1 0.056(3) 0.0311(19) 0.063(3) -0.002(2) 0.008(2) 0.0010(18)
C1_1 0.051(3) 0.026(2) 0.064(3) -0.001(2) 0.001(3) -0.003(2)
C2_1 0.063(3) 0.032(2) 0.064(3) -0.010(2) 0.006(3) 0.000(2)
C3_1 0.067(4) 0.058(3) 0.069(4) -0.009(3) 0.013(3) -0.012(3)
C4_1 0.083(5) 0.093(5) 0.111(7) -0.008(5) 0.030(5) -0.008(4)
C5_1 0.116(7) 0.116(7) 0.096(6) 0.041(6) 0.030(6) 0.000(6)
C6_1 0.046(3) 0.031(2) 0.060(3) -0.004(2) 0.005(2) 0.003(2)
O6_1 0.074(2) 0.0205(16) 0.073(3) -0.0041(16) 0.006(2) -0.0005(15)
N1_2 0.052(2) 0.0242(18) 0.070(3) -0.0004(19) 0.004(2) -0.0028(17)
C1_2 0.051(3) 0.028(2) 0.070(3) -0.001(2) -0.003(3) -0.001(2)
C2_2 0.067(4) 0.044(3) 0.114(6) 0.005(4) -0.040(4) 0.004(3)
C3_2 0.066(5) 0.078(5) 0.193(11) -0.016(6) -0.026(6) 0.022(4)
C4_2 0.089(7) 0.122(9) 0.33(3) 0.004(13) 0.047(12) 0.033(7)
C5_2 0.174(13) 0.133(10) 0.28(2) 0.017(13) -0.074(15) 0.069(10)
C6_2 0.050(3) 0.031(2) 0.054(3) 0.004(2) -0.004(2) 0.000(2)
O6_2 0.059(2) 0.0313(17) 0.067(2) -0.0057(16) -0.0042(19) -0.0069(15)
N1_3 0.056(2) 0.0240(17) 0.053(2) 0.0014(17) 0.001(2) -0.0024(17)
C1_3 0.050(3) 0.035(2) 0.040(2) 0.000(2) 0.004(2) 0.000(2)
C2_3 0.062(3) 0.047(3) 0.042(3) 0.006(2) -0.004(2) -0.006(2)
C3_3 0.080(4) 0.059(3) 0.045(3) -0.003(3) 0.002(3) -0.006(3)
N3_3 0.101(5) 0.110(5) 0.053(3) -0.004(3) 0.009(3) -0.011(4)
N31_3 0.136(7) 0.167(8) 0.055(4) -0.016(5) 0.020(5) -0.026(6)
N32_3 0.158(9) 0.265(12) 0.090(6) -0.044(7) -0.036(6) -0.065(9)
C4_3 0.061(3) 0.070(4) 0.071(4) -0.004(3) 0.013(3) -0.004(3)
N4_3 0.097(5) 0.096(5) 0.148(7) -0.044(5) -0.025(5) 0.028(4)
N41_3 0.135(7) 0.118(6) 0.174(9) -0.059(7) 0.002(7) 0.052(6)
N42_3 0.202(11) 0.197(11) 0.225(13) -0.058(11) 0.001(11) 0.092(10)
C5_3 0.061(3) 0.045(3) 0.056(3) 0.006(2) 0.002(3) -0.011(2)
C6_3 0.044(2) 0.037(2) 0.042(3) 0.001(2) 0.000(2) 0.001(2)
O6_3 0.068(2) 0.0299(17) 0.0427(18) -0.0096(14) -0.0072(17) -0.0036(15)
N1_4 0.053(2) 0.0295(18) 0.038(2) -0.0004(16) -0.0042(18) 0.0009(17)
C1_4 0.049(3) 0.025(2) 0.044(3) -0.0021(19) -0.006(2) 0.0047(19)
C2_4 0.054(3) 0.040(2) 0.046(3) 0.001(2) -0.006(2) -0.001(2)
C3_4 0.055(3) 0.073(4) 0.063(4) 0.014(3) -0.010(3) -0.014(3)
C4_4 0.083(5) 0.119(7) 0.098(6) -0.007(5) -0.028(5) -0.029(5)
C5_4 0.058(4) 0.135(8) 0.174(11) -0.051(8) -0.010(6) 0.007(5)
C6_4 0.061(3) 0.023(2) 0.044(3) 0.0001(19) -0.007(2) 0.001(2)
O6_4 0.063(2) 0.0264(17) 0.076(3) -0.0012(17) -0.007(2) -0.0014(15)
N1_5 0.049(2) 0.0283(18) 0.050(2) -0.0036(17) -0.0051(19) -0.0013(17)
C1_5 0.057(3) 0.030(2) 0.050(3) -0.008(2) 0.002(2) -0.009(2)
C2_5 0.060(3) 0.044(3) 0.076(4) -0.018(3) 0.008(3) 0.001(3)
C3_5 0.066(4) 0.077(4) 0.108(6) -0.034(5) 0.026(4) -0.009(3)
C4_5 0.106(7) 0.130(8) 0.103(7) -0.022(6) 0.030(6) -0.014(6)
C5_5 0.078(6) 0.131(9) 0.226(15) -0.064(10) 0.041(8) 0.014(6)
C6_5 0.044(2) 0.025(2) 0.046(3) 0.0005(19) 0.000(2) -0.0015(18)
O6_5 0.060(2) 0.0287(16) 0.056(2) -0.0016(15) 0.0008(18) -0.0042(15)
N1_6 0.051(2) 0.0272(18) 0.053(2) -0.0035(17) -0.009(2) -0.0052(17)
C1_6 0.056(3) 0.039(3) 0.047(3) -0.008(2) -0.012(2) -0.003(2)
C2_6 0.067(4) 0.055(3) 0.075(4) -0.007(3) -0.020(3) -0.017(3)
C3_6 0.076(5) 0.072(4) 0.136(7) 0.004(5) -0.042(5) 0.011(4)
N3_6 0.164(10) 0.164(11) 0.271(16) 0.054(12) -0.001(12) 0.021(9)
N31_6 0.206(13) 0.242(17) 0.189(13) -0.002(12) -0.053(12) 0.002(13)
N32_6 0.43(4) 0.43(3) 0.46(4) -0.10(3) 0.06(3) -0.03(3)
C4_6 0.104(5) 0.051(3) 0.077(4) 0.007(3) -0.038(4) -0.007(3)
N4_6 0.169(8) 0.103(6) 0.085(5) 0.007(4) -0.048(5) 0.027(6)
N41_6 0.130(6) 0.099(6) 0.144(7) 0.057(6) -0.048(6) -0.011(5)
N42_6 0.227(12) 0.134(8) 0.200(11) 0.079(8) -0.029(10) 0.050(8)
C5_6 0.089(4) 0.055(3) 0.052(3) -0.005(3) -0.011(3) -0.012(3)
C6_6 0.058(3) 0.041(3) 0.044(3) -0.009(2) -0.002(2) -0.007(2)
O6_6 0.068(2) 0.0322(18) 0.080(3) -0.0114(18) 0.002(2) -0.0110(17)
N1_7 0.054(3) 0.0296(19) 0.058(3) -0.0063(18) 0.000(2) -0.0067(18)
C1_7 0.064(3) 0.032(2) 0.074(4) -0.017(3) 0.009(3) 0.000(2)
C2_7 0.062(4) 0.055(3) 0.097(5) -0.013(3) 0.014(4) 0.000(3)
C3_7 0.077(5) 0.080(5) 0.108(6) 0.007(5) 0.017(5) 0.013(4)
C4_7 0.069(5) 0.165(11) 0.181(12) 0.019(10) 0.011(7) 0.009(6)
C5_7 0.128(8) 0.109(7) 0.116(7) -0.014(6) 0.018(7) 0.038(6)
C6_7 0.050(3) 0.033(3) 0.085(4) -0.011(3) 0.002(3) 0.000(2)
O6_7 0.073(3) 0.0285(17) 0.096(3) -0.0093(19) 0.012(2) -0.0016(17)
N1_8 0.065(3) 0.0235(18) 0.074(3) -0.009(2) -0.007(3) 0.0028(19)
C1_8 0.076(4) 0.033(2) 0.072(4) 0.003(3) -0.014(3) 0.009(3)
C2_8 0.128(7) 0.052(4) 0.072(4) 0.007(3) -0.024(5) 0.008(4)
C3_8 0.078(10) 0.063(9) 0.079(10) 0.003(8) -0.031(9) -0.009(8)
C4_8 0.069(11) 0.141(16) 0.111(14) 0.008(13) -0.028(11) 0.016(11)
C5_8 0.135(16) 0.085(12) 0.110(14) -0.019(11) -0.055(13) -0.018(12)
C3'_8 0.138(14) 0.090(9) 0.079(9) 0.011(8) -0.005(9) -0.006(9)
C4'_8 0.19(2) 0.127(16) 0.149(18) 0.036(15) -0.044(18) 0.020(17)
C5'_8 0.18(2) 0.156(18) 0.098(12) -0.027(13) -0.010(14) -0.001(17)
C6_8 0.080(4) 0.030(2) 0.057(3) -0.003(2) 0.009(3) 0.007(3)
O6_8 0.100(3) 0.0293(18) 0.082(3) 0.0089(19) -0.001(3) 0.006(2)
N1_9 0.066(3) 0.0243(18) 0.065(3) 0.0052(19) 0.002(2) 0.0064(19)
C1_9 0.059(3) 0.039(3) 0.070(4) 0.005(3) 0.011(3) -0.005(2)
C2_9 0.081(4) 0.043(3) 0.095(5) 0.007(3) 0.032(4) -0.003(3)
C3_9 0.069(4) 0.066(4) 0.081(4) -0.008(3) 0.019(3) 0.006(3)
N3_9 0.094(4) 0.121(5) 0.103(5) -0.010(4) 0.030(4) 0.025(4)
N31_9 0.162(8) 0.197(9) 0.144(7) -0.014(7) 0.035(7) 0.037(7)
N32_9 0.201(10) 0.236(10) 0.208(10) -0.020(9) 0.030(9) 0.035(9)
C4_9 0.057(3) 0.045(3) 0.087(4) -0.005(3) 0.004(3) 0.002(2)
N4_9 0.075(4) 0.070(4) 0.119(5) -0.013(4) 0.001(4) 0.022(3)
N41_9 0.101(5) 0.087(5) 0.176(7) -0.017(5) -0.011(5) 0.016(4)
N42_9 0.171(8) 0.163(8) 0.260(11) -0.014(8) -0.012(8) 0.029(7)
C5_9 0.058(3) 0.035(3) 0.072(4) -0.003(3) 0.005(3) -0.001(2)
C6_9 0.066(4) 0.024(2) 0.095(5) 0.007(3) 0.014(3) -0.004(2)
O6_9 0.122(4) 0.044(2) 0.144(5) -0.007(3) 0.043(4) -0.027(3)
N1_10 0.062(3) 0.0240(18) 0.068(3) -0.0027(19) 0.004(2) -0.0021(18)
C1_10 0.064(3) 0.033(2) 0.074(4) -0.008(3) -0.005(3) -0.001(2)
C2_10 0.156(8) 0.046(3) 0.072(5) -0.012(3) -0.018(5) 0.008(4)
C3_10 0.103(13) 0.068(9) 0.088(11) 0.000(8) -0.008(10) -0.009(9)
C4_10 0.155(18) 0.147(15) 0.117(13) 0.024(12) 0.004(14) 0.024(15)
C5_10 0.160(16) 0.105(12) 0.143(16) 0.005(12) -0.031(14) 0.054(11)
C3'_10 0.093(16) 0.035(8) 0.053(11) -0.002(7) -0.018(11) -0.004(9)
C4'_10 0.13(2) 0.118(19) 0.075(13) 0.035(13) -0.002(15) 0.009(17)
C5'_10 0.13(2) 0.082(15) 0.12(2) 0.009(16) -0.03(2) 0.001(16)
C6_10 0.057(3) 0.035(3) 0.060(3) 0.001(2) 0.007(3) -0.004(2)
O6_10 0.085(3) 0.0308(18) 0.086(3) -0.0129(19) -0.005(2) 0.0086(19)
N1_11 0.060(3) 0.035(2) 0.072(3) -0.011(2) 0.003(3) 0.0045(19)
C1_11 0.055(3) 0.043(3) 0.084(4) -0.015(3) -0.001(3) 0.011(2)
C2_11 0.068(5) 0.093(6) 0.146(9) -0.038(6) 0.012(5) -0.002(4)
C3_11 0.077(7) 0.061(6) 0.111(9) 0.006(6) 0.030(7) -0.006(6)
C4_11 0.152(15) 0.140(14) 0.162(16) 0.000(13) 0.079(13) -0.003(12)
C5_11 0.088(10) 0.096(11) 0.174(16) -0.001(12) 0.023(11) -0.022(9)
C3'_11 0.043(8) 0.067(10) 0.098(14) 0.023(10) -0.005(8) 0.014(7)
C4'_11 0.074(12) 0.074(13) 0.125(19) -0.007(13) 0.014(13) -0.004(10)
C5'_11 0.091(16) 0.101(19) 0.11(2) 0.010(16) -0.005(15) -0.025(14)
C6_11 0.070(4) 0.031(2) 0.082(4) -0.010(3) -0.015(3) 0.010(3)
O6_11 0.081(3) 0.048(2) 0.103(4) -0.016(2) -0.018(3) 0.032(2)
N1_12 0.076(3) 0.035(2) 0.076(3) -0.002(2) -0.005(3) 0.018(2)
C1_12 0.086(4) 0.034(3) 0.067(4) 0.003(3) -0.012(3) 0.003(3)
C2_12 0.122(6) 0.046(3) 0.076(4) 0.005(3) 0.005(4) 0.012(4)
C3_12 0.120(6) 0.068(4) 0.071(4) -0.007(4) 0.007(4) 0.012(4)
N3_12 0.142(7) 0.138(7) 0.091(5) 0.016(5) 0.031(5) 0.035(6)
N31_12 0.155(7) 0.065(4) 0.105(6) -0.007(4) 0.034(6) -0.022(4)
N32_12 0.192(10) 0.127(7) 0.105(7) 0.016(6) 0.052(7) -0.030(7)
C4_12 0.170(9) 0.062(4) 0.095(6) -0.015(4) 0.030(6) -0.046(5)
N4_12 0.190(11) 0.080(5) 0.132(8) 0.019(5) 0.015(8) 0.031(6)
N41_12 0.107(6) 0.071(4) 0.099(5) 0.006(4) 0.024(5) -0.021(4)
N42_12 0.202(13) 0.170(11) 0.149(10) 0.044(9) 0.021(10) 0.049(10)
C5_12 0.104(5) 0.038(3) 0.093(5) -0.006(3) -0.005(5) -0.009(3)
C6_12 0.115(7) 0.078(5) 0.103(6) 0.012(5) -0.035(6) -0.011(5)
O6_12 0.165(7) 0.139(6) 0.180(8) 0.077(6) -0.096(7) -0.035(6)
O7_12 0.113(4) 0.084(4) 0.129(5) -0.004(4) -0.037(4) -0.024(3)
C7_12 0.149(11) 0.154(11) 0.214(17) -0.020(11) -0.069(12) -0.052(10)

loop_
_atom_type_symbol
_atom_type_description
_atom_type_scat_dispersion_real
_atom_type_scat_dispersion_imag
_atom_type_scat_source
C C 0.0033 0.0016 'International Tables Vol C Tables 4.2.6.8 and 6.1.1.4'
H H 0.0000 0.0000 'International Tables Vol C Tables 4.2.6.8 and 6.1.1.4'
N N 0.0061 0.0033 'International Tables Vol C Tables 4.2.6.8 and 6.1.1.4'
O O 0.0106 0.0060 'International Tables Vol C Tables 4.2.6.8 and 6.1.1.4'

loop_
_geom_angle_atom_site_label_1
_geom_angle_atom_site_label_2
_geom_angle_atom_site_label_3
_geom_angle
O1 C1 C4 111.9(6)
O1 C1 C2 103.5(5)
C4 C1 C2 112.4(8)
O1 C1 C3 109.8(6)
C4 C1 C3 106.9(7)
C2 C1 C3 112.5(7)
C1 C2 H2A 109.5
C1 C2 H2B 109.5
H2A C2 H2B 109.5
C1 C2 H2C 109.5
H2A C2 H2C 109.5
H2B C2 H2C 109.5
C1 C3 H3A 109.5
C1 C3 H3B 109.5
H3A C3 H3B 109.5
C1 C3 H3C 109.5
H3A C3 H3C 109.5
H3B C3 H3C 109.5
C1 C4 H4A 109.5
C1 C4 H4B 109.5
H4A C4 H4B 109.5
C1 C4 H4C 109.5
H4A C4 H4C 109.5
H4B C4 H4C 109.5
C5 O1 C1 122.6(4)
O5 C5 N1_1 124.0(5)
O5 C5 O1 124.6(5)
N1_1 C5 O1 111.4(4)
C5 N1_1 C1_1 120.8(4)
C5 N1_1 H1_1 119.6
C1_1 N1_1 H1_1 119.6
N1_1 C1_1 C6_1 112.6(5)
N1_1 C1_1 C2_1 109.3(4)
C6_1 C1_1 C2_1 110.2(4)
N1_1 C1_1 H1A_1 108.2
C6_1 C1_1 H1A_1 108.2
C2_1 C1_1 H1A_1 108.2
C3_1 C2_1 C1_1 114.4(4)
C3_1 C2_1 H2A_1 108.7
C1_1 C2_1 H2A_1 108.7
C3_1 C2_1 H2B_1 108.7
C1_1 C2_1 H2B_1 108.7
H2A_1 C2_1 H2B_1 107.6
C5_1 C3_1 C4_1 111.2(7)
C5_1 C3_1 C2_1 112.0(6)
C4_1 C3_1 C2_1 109.7(5)
C5_1 C3_1 H3_1 107.9
C4_1 C3_1 H3_1 107.9
C2_1 C3_1 H3_1 107.9
C3_1 C4_1 H4A_1 109.5
C3_1 C4_1 H4B_1 109.5
H4A_1 C4_1 H4B_1 109.5
C3_1 C4_1 H4C_1 109.5
H4A_1 C4_1 H4C_1 109.5
H4B_1 C4_1 H4C_1 109.5
C3_1 C5_1 H5A_1 109.5
C3_1 C5_1 H5B_1 109.5
H5A_1 C5_1 H5B_1 109.5
C3_1 C5_1 H5C_1 109.5
H5A_1 C5_1 H5C_1 109.5
H5B_1 C5_1 H5C_1 109.5
O6_1 C6_1 N1_2 121.0(5)
O6_1 C6_1 C1_1 120.6(5)
N1_2 C6_1 C1_1 118.3(4)
C6_1 N1_2 C1_2 119.7(4)
C6_1 N1_2 H1_2 120.1
C1_2 N1_2 H1_2 120.1
N1_2 C1_2 C6_2 111.8(4)
N1_2 C1_2 C2_2 112.7(4)
C6_2 C1_2 C2_2 110.5(5)
N1_2 C1_2 H1A_2 107.1
C6_2 C1_2 H1A_2 107.1
C2_2 C1_2 H1A_2 107.1
C3_2 C2_2 C1_2 115.9(8)
C3_2 C2_2 H2A_2 108.3
C1_2 C2_2 H2A_2 108.3
C3_2 C2_2 H2B_2 108.3
C1_2 C2_2 H2B_2 108.3
H2A_2 C2_2 H2B_2 107.4
C5_2 C3_2 C4_2 107.5(11)
C5_2 C3_2 C2_2 113.6(13)
C4_2 C3_2 C2_2 113.1(8)
C5_2 C3_2 H3_2 107.5
C4_2 C3_2 H3_2 107.5
C2_2 C3_2 H3_2 107.5
C3_2 C4_2 H4A_2 109.5
C3_2 C4_2 H4B_2 109.5
H4A_2 C4_2 H4B_2 109.5
C3_2 C4_2 H4C_2 109.5
H4A_2 C4_2 H4C_2 109.5
H4B_2 C4_2 H4C_2 109.5
C3_2 C5_2 H5A_2 109.5
C3_2 C5_2 H5B_2 109.5
H5A_2 C5_2 H5B_2 109.5
C3_2 C5_2 H5C_2 109.5
H5A_2 C5_2 H5C_2 109.5
H5B_2 C5_2 H5C_2 109.5
O6_2 C6_2 N1_3 122.0(5)
O6_2 C6_2 C1_2 120.5(5)
N1_3 C6_2 C1_2 117.4(4)
C6_2 N1_3 C1_3 121.5(4)
C6_2 N1_3 H1_3 119.3
C1_3 N1_3 H1_3 119.3
N1_3 C1_3 C2_3 112.0(4)
N1_3 C1_3 C5_3 112.2(4)
C2_3 C1_3 C5_3 102.0(4)
N1_3 C1_3 C6_3 108.6(4)
C2_3 C1_3 C6_3 111.4(4)
C5_3 C1_3 C6_3 110.6(4)
C3_3 C2_3 C1_3 104.0(5)
C3_3 C2_3 H2A_3 111.0
C1_3 C2_3 H2A_3 111.0
C3_3 C2_3 H2B_3 111.0
C1_3 C2_3 H2B_3 111.0
H2A_3 C2_3 H2B_3 109.0
N3_3 C3_3 C2_3 114.8(6)
N3_3 C3_3 C4_3 109.0(6)
C2_3 C3_3 C4_3 106.0(5)
N3_3 C3_3 H3_3 109.0
C2_3 C3_3 H3_3 109.0
C4_3 C3_3 H3_3 109.0
N31_3 N3_3 C3_3 112.7(7)
N32_3 N31_3 N3_3 174.1(10)
N4_3 C4_3 C5_3 108.1(6)
N4_3 C4_3 C3_3 112.5(6)
C5_3 C4_3 C3_3 106.1(5)
N4_3 C4_3 H4_3 110.0
C5_3 C4_3 H4_3 110.0
C3_3 C4_3 H4_3 110.0
N41_3 N4_3 C4_3 115.0(9)
N42_3 N41_3 N4_3 172.9(15)
C4_3 C5_3 C1_3 105.7(5)
C4_3 C5_3 H5A_3 110.6
C1_3 C5_3 H5A_3 110.6
C4_3 C5_3 H5B_3 110.6
C1_3 C5_3 H5B_3 110.6
H5A_3 C5_3 H5B_3 108.7
O6_3 C6_3 N1_4 122.8(4)
O6_3 C6_3 C1_3 122.6(4)
N1_4 C6_3 C1_3 114.5(4)
C6_3 N1_4 C1_4 119.5(4)
C6_3 N1_4 H1_4 120.2
C1_4 N1_4 H1_4 120.2
N1_4 C1_4 C6_4 111.8(4)
N1_4 C1_4 C2_4 110.2(4)
C6_4 C1_4 C2_4 112.0(4)
N1_4 C1_4 H1A_4 107.5
C6_4 C1_4 H1A_4 107.5
C2_4 C1_4 H1A_4 107.5
C3_4 C2_4 C1_4 115.2(5)
C3_4 C2_4 H2A_4 108.5
C1_4 C2_4 H2A_4 108.5
C3_4 C2_4 H2B_4 108.5
C1_4 C2_4 H2B_4 108.5
H2A_4 C2_4 H2B_4 107.5
C4_4 C3_4 C2_4 110.0(6)
C4_4 C3_4 C5_4 109.9(7)
C2_4 C3_4 C5_4 111.2(6)
C4_4 C3_4 H3_4 108.6
C2_4 C3_4 H3_4 108.6
C5_4 C3_4 H3_4 108.6
C3_4 C4_4 H4A_4 109.5
C3_4 C4_4 H4B_4 109.5
H4A_4 C4_4 H4B_4 109.5
C3_4 C4_4 H4C_4 109.5
H4A_4 C4_4 H4C_4 109.5
H4B_4 C4_4 H4C_4 109.5
C3_4 C5_4 H5A_4 109.5
C3_4 C5_4 H5B_4 109.5
H5A_4 C5_4 H5B_4 109.5
C3_4 C5_4 H5C_4 109.5
H5A_4 C5_4 H5C_4 109.5
H5B_4 C5_4 H5C_4 109.5
O6_4 C6_4 N1_5 122.2(5)
O6_4 C6_4 C1_4 119.1(5)
N1_5 C6_4 C1_4 118.6(4)
C6_4 N1_5 C1_5 119.7(4)
C6_4 N1_5 H1_5 120.2
C1_5 N1_5 H1_5 120.2
N1_5 C1_5 C6_5 111.5(4)
N1_5 C1_5 C2_5 109.6(4)
C6_5 C1_5 C2_5 110.7(4)
N1_5 C1_5 H1A_5 108.3
C6_5 C1_5 H1A_5 108.3
C2_5 C1_5 H1A_5 108.3
C3_5 C2_5 C1_5 115.3(5)
C3_5 C2_5 H2A_5 108.4
C1_5 C2_5 H2A_5 108.4
C3_5 C2_5 H2B_5 108.4
C1_5 C2_5 H2B_5 108.4
H2A_5 C2_5 H2B_5 107.5
C2_5 C3_5 C5_5 108.0(7)
C2_5 C3_5 C4_5 113.6(8)
C5_5 C3_5 C4_5 110.9(9)
C2_5 C3_5 H3_5 108.0
C5_5 C3_5 H3_5 108.0
C4_5 C3_5 H3_5 108.0
C3_5 C4_5 H4A_5 109.5
C3_5 C4_5 H4B_5 109.5
H4A_5 C4_5 H4B_5 109.5
C3_5 C4_5 H4C_5 109.5
H4A_5 C4_5 H4C_5 109.5
H4B_5 C4_5 H4C_5 109.5
C3_5 C5_5 H5A_5 109.5
C3_5 C5_5 H5B_5 109.5
H5A_5 C5_5 H5B_5 109.5
C3_5 C5_5 H5C_5 109.5
H5A_5 C5_5 H5C_5 109.5
H5B_5 C5_5 H5C_5 109.5
O6_5 C6_5 N1_6 122.3(4)
O6_5 C6_5 C1_5 122.0(4)
N1_6 C6_5 C1_5 115.7(4)
C6_5 N1_6 C1_6 120.5(4)
C6_5 N1_6 H1_6 119.8
C1_6 N1_6 H1_6 119.8
N1_6 C1_6 C6_6 110.3(4)
N1_6 C1_6 C2_6 110.9(5)
C6_6 C1_6 C2_6 113.1(4)
N1_6 C1_6 C5_6 107.4(4)
C6_6 C1_6 C5_6 111.6(5)
C2_6 C1_6 C5_6 103.2(5)
C1_6 C2_6 C3_6 105.1(5)
C1_6 C2_6 H2A_6 110.7
C3_6 C2_6 H2A_6 110.7
C1_6 C2_6 H2B_6 110.7
C3_6 C2_6 H2B_6 110.7
H2A_6 C2_6 H2B_6 108.8
N3_6 C3_6 C4_6 116.0(8)
N3_6 C3_6 C2_6 117.5(10)
C4_6 C3_6 C2_6 107.2(6)
N3_6 C3_6 H3_6 104.9
C4_6 C3_6 H3_6 104.9
C2_6 C3_6 H3_6 104.9
N31_6 N3_6 C3_6 117.3(18)
N3_6 N31_6 N32_6 155(3)
N4_6 C4_6 C5_6 112.1(7)
N4_6 C4_6 C3_6 113.8(7)
C5_6 C4_6 C3_6 102.6(5)
N4_6 C4_6 H4_6 109.4
C5_6 C4_6 H4_6 109.4
C3_6 C4_6 H4_6 109.4
N41_6 N4_6 C4_6 118.3(9)
N42_6 N41_6 N4_6 173.9(13)
C4_6 C5_6 C1_6 103.9(6)
C4_6 C5_6 H5A_6 111.0
C1_6 C5_6 H5A_6 111.0
C4_6 C5_6 H5B_6 111.0
C1_6 C5_6 H5B_6 111.0
H5A_6 C5_6 H5B_6 109.0
O6_6 C6_6 N1_7 122.0(5)
O6_6 C6_6 C1_6 123.4(5)
N1_7 C6_6 C1_6 114.6(4)
C6_6 N1_7 C1_7 120.3(4)
C6_6 N1_7 H1_7 119.9
C1_7 N1_7 H1_7 119.9
N1_7 C1_7 C2_7 109.2(4)
N1_7 C1_7 C6_7 109.9(5)
C2_7 C1_7 C6_7 113.1(6)
N1_7 C1_7 H1A_7 108.2
C2_7 C1_7 H1A_7 108.2
C6_7 C1_7 H1A_7 108.2
C3_7 C2_7 C1_7 115.0(6)
C3_7 C2_7 H2A_7 108.5
C1_7 C2_7 H2A_7 108.5
C3_7 C2_7 H2B_7 108.5
C1_7 C2_7 H2B_7 108.5
H2A_7 C2_7 H2B_7 107.5
C2_7 C3_7 C4_7 110.2(8)
C2_7 C3_7 C5_7 115.2(8)
C4_7 C3_7 C5_7 109.4(9)
C2_7 C3_7 H3_7 107.2
C4_7 C3_7 H3_7 107.2
C5_7 C3_7 H3_7 107.2
C3_7 C4_7 H4A_7 109.5
C3_7 C4_7 H4B_7 109.5
H4A_7 C4_7 H4B_7 109.5
C3_7 C4_7 H4C_7 109.5
H4A_7 C4_7 H4C_7 109.5
H4B_7 C4_7 H4C_7 109.5
C3_7 C5_7 H5A_7 109.5
C3_7 C5_7 H5B_7 109.5
H5A_7 C5_7 H5B_7 109.5
C3_7 C5_7 H5C_7 109.5
H5A_7 C5_7 H5C_7 109.5
H5B_7 C5_7 H5C_7 109.5
O6_7 C6_7 N1_8 121.7(6)
O6_7 C6_7 C1_7 120.1(6)
N1_8 C6_7 C1_7 118.2(4)
C6_7 N1_8 C1_8 121.4(4)
C6_7 N1_8 H1_8 119.3
C1_8 N1_8 H1_8 119.3
N1_8 C1_8 C2_8 109.3(4)
N1_8 C1_8 C6_8 111.0(5)
C2_8 C1_8 C6_8 110.8(6)
N1_8 C1_8 H1A_8 108.6
C2_8 C1_8 H1A_8 108.6
C6_8 C1_8 H1A_8 108.6
C3_8 C2_8 C3'_8 76.5(11)
C3_8 C2_8 C1_8 123.6(11)
C3'_8 C2_8 C1_8 116.9(8)
C3_8 C2_8 H2A_8 106.4
C3'_8 C2_8 H2A_8 125.1
C1_8 C2_8 H2A_8 106.4
C3_8 C2_8 H2B_8 106.4
C3'_8 C2_8 H2B_8 31.4
C1_8 C2_8 H2B_8 106.4
H2A_8 C2_8 H2B_8 106.5
C2_8 C3_8 C5_8 113.4(15)
C2_8 C3_8 C4_8 111.1(13)
C5_8 C3_8 C4_8 108.1(15)
C2_8 C3_8 H3_8 108.0
C5_8 C3_8 H3_8 108.0
C4_8 C3_8 H3_8 108.0
C3_8 C4_8 H4A_8 109.5
C3_8 C4_8 H4B_8 109.5
H4A_8 C4_8 H4B_8 109.5
C3_8 C4_8 H4C_8 109.5
H4A_8 C4_8 H4C_8 109.5
H4B_8 C4_8 H4C_8 109.5
C3_8 C5_8 H5A_8 109.5
C3_8 C5_8 H5B_8 109.5
H5A_8 C5_8 H5B_8 109.5
C3_8 C5_8 H5C_8 109.5
H5A_8 C5_8 H5C_8 109.5
H5B_8 C5_8 H5C_8 109.5
C2_8 C3'_8 C5'_8 109.8(13)
C2_8 C3'_8 C4'_8 115.0(17)
C5'_8 C3'_8 C4'_8 107.1(17)
C2_8 C3'_8 H3A'_8 108.2
C5'_8 C3'_8 H3A'_8 108.2
C4'_8 C3'_8 H3A'_8 108.2
C3'_8 C4'_8 H4D'_8 109.5
C3'_8 C4'_8 H4E'_8 109.5
H4D'_8 C4'_8 H4E'_8 109.5
C3'_8 C4'_8 H4F'_8 109.5
H4D'_8 C4'_8 H4F'_8 109.5
H4E'_8 C4'_8 H4F'_8 109.5
C3'_8 C5'_8 H5D'_8 109.5
C3'_8 C5'_8 H5E'_8 109.5
H5D'_8 C5'_8 H5E'_8 109.5
C3'_8 C5'_8 H5F'_8 109.5
H5D'_8 C5'_8 H5F'_8 109.5
H5E'_8 C5'_8 H5F'_8 109.5
O6_8 C6_8 N1_9 122.7(6)
O6_8 C6_8 C1_8 120.9(6)
N1_9 C6_8 C1_8 116.3(4)
C6_8 N1_9 C1_9 121.0(4)
C6_8 N1_9 H1_9 119.5
C1_9 N1_9 H1_9 119.5
N1_9 C1_9 C6_9 110.4(5)
N1_9 C1_9 C2_9 111.9(6)
C6_9 C1_9 C2_9 113.3(5)
N1_9 C1_9 C5_9 107.7(4)
C6_9 C1_9 C5_9 108.1(5)
C2_9 C1_9 C5_9 105.0(5)
C1_9 C2_9 C3_9 105.7(6)
C1_9 C2_9 H2A_9 110.6
C3_9 C2_9 H2A_9 110.6
C1_9 C2_9 H2B_9 110.6
C3_9 C2_9 H2B_9 110.6
H2A_9 C2_9 H2B_9 108.7
N3_9 C3_9 C4_9 114.6(6)
N3_9 C3_9 C2_9 111.0(7)
C4_9 C3_9 C2_9 105.4(5)
N3_9 C3_9 H3_9 108.6
C4_9 C3_9 H3_9 108.6
C2_9 C3_9 H3_9 108.6
N31_9 N3_9 C3_9 117.4(11)
N32_9 N31_9 N3_9 174(2)
N4_9 C4_9 C3_9 111.5(6)
N4_9 C4_9 C5_9 111.2(6)
C3_9 C4_9 C5_9 101.5(5)
N4_9 C4_9 H4_9 110.8
C3_9 C4_9 H4_9 110.8
C5_9 C4_9 H4_9 110.8
N41_9 N4_9 C4_9 120.0(8)
N4_9 N41_9 N42_9 169.6(16)
C4_9 C5_9 C1_9 104.7(5)
C4_9 C5_9 H5A_9 110.8
C1_9 C5_9 H5A_9 110.8
C4_9 C5_9 H5B_9 110.8
C1_9 C5_9 H5B_9 110.8
H5A_9 C5_9 H5B_9 108.9
O6_9 C6_9 N1_10 123.1(6)
O6_9 C6_9 C1_9 121.0(6)
N1_10 C6_9 C1_9 115.9(4)
C6_9 N1_10 C1_10 123.4(5)
C6_9 N1_10 H1_10 118.3
C1_10 N1_10 H1_10 118.3
N1_10 C1_10 C2_10 110.1(4)
N1_10 C1_10 C6_10 114.4(5)
C2_10 C1_10 C6_10 111.7(6)
N1_10 C1_10 H1A_10 106.7
C2_10 C1_10 H1A_10 106.7
C6_10 C1_10 H1A_10 106.7
C3'_10 C2_10 C1_10 129.4(14)
C3'_10 C2_10 C3_10 28.0(9)
C1_10 C2_10 C3_10 104.8(10)
C3'_10 C2_10 H2A_10 106.4
C1_10 C2_10 H2A_10 110.8
C3_10 C2_10 H2A_10 110.8
C3'_10 C2_10 H2B_10 87.4
C1_10 C2_10 H2B_10 110.8
C3_10 C2_10 H2B_10 110.8
H2A_10 C2_10 H2B_10 108.9
C5_10 C3_10 C4_10 113.4(18)
C5_10 C3_10 C2_10 118.2(13)
C4_10 C3_10 C2_10 102.4(14)
C5_10 C3_10 H3_10 107.4
C4_10 C3_10 H3_10 107.4
C2_10 C3_10 H3_10 107.4
C3_10 C4_10 H4A_10 109.5
C3_10 C4_10 H4B_10 109.5
H4A_10 C4_10 H4B_10 109.5
C3_10 C4_10 H4C_10 109.5
H4A_10 C4_10 H4C_10 109.5
H4B_10 C4_10 H4C_10 109.5
C3_10 C5_10 H5A_10 109.5
C3_10 C5_10 H5B_10 109.5
H5A_10 C5_10 H5B_10 109.5
C3_10 C5_10 H5C_10 109.5
H5A_10 C5_10 H5C_10 109.5
H5B_10 C5_10 H5C_10 109.5
C2_10 C3'_10 C4'_10 119(2)
C2_10 C3'_10 C5'_10 103.7(16)
C4'_10 C3'_10 C5'_10 107(2)
C2_10 C3'_10 H3A'_10 108.9
C4'_10 C3'_10 H3A'_10 108.9
C5'_10 C3'_10 H3A'_10 109.0
C3'_10 C4'_10 H4D'_10 109.5
C3'_10 C4'_10 H4E'_10 109.5
H4D'_10 C4'_10 H4E'_10 109.5
C3'_10 C4'_10 H4F'_10 109.5
H4D'_10 C4'_10 H4F'_10 109.5
H4E'_10 C4'_10 H4F'_10 109.5
C3'_10 C5'_10 H5D'_10 109.5
C3'_10 C5'_10 H5E'_10 109.5
H5D'_10 C5'_10 H5E'_10 109.5
C3'_10 C5'_10 H5F'_10 109.5
H5D'_10 C5'_10 H5F'_10 109.5
H5E'_10 C5'_10 H5F'_10 109.5
O6_10 C6_10 N1_11 123.4(5)
O6_10 C6_10 C1_10 119.5(5)
N1_11 C6_10 C1_10 117.1(5)
C6_10 N1_11 C1_11 123.5(4)
C6_10 N1_11 H1_11 118.3
C1_11 N1_11 H1_11 118.3
N1_11 C1_11 C2_11 110.3(6)
N1_11 C1_11 C6_11 112.9(5)
C2_11 C1_11 C6_11 108.5(7)
N1_11 C1_11 H1A_11 108.3
C2_11 C1_11 H1A_11 108.3
C6_11 C1_11 H1A_11 108.3
C3_11 C2_11 C3'_11 61.2(10)
C3_11 C2_11 C1_11 124.5(10)
C3'_11 C2_11 C1_11 128.4(11)
C3_11 C2_11 H2A_11 106.2
C3'_11 C2_11 H2A_11 121.7
C1_11 C2_11 H2A_11 106.2
C3_11 C2_11 H2B_11 106.2
C3'_11 C2_11 H2B_11 45.2
C1_11 C2_11 H2B_11 106.2
H2A_11 C2_11 H2B_11 106.4
C2_11 C3_11 C4_11 115.8(11)
C2_11 C3_11 C5_11 113.1(13)
C4_11 C3_11 C5_11 111.3(13)
C2_11 C3_11 H3_11 105.2
C4_11 C3_11 H3_11 105.2
C5_11 C3_11 H3_11 105.2
C3_11 C4_11 H4A_11 109.5
C3_11 C4_11 H4B_11 109.5
H4A_11 C4_11 H4B_11 109.5
C3_11 C4_11 H4C_11 109.5
H4A_11 C4_11 H4C_11 109.5
H4B_11 C4_11 H4C_11 109.5
C3_11 C5_11 H5A_11 109.5
C3_11 C5_11 H5B_11 109.5
H5A_11 C5_11 H5B_11 109.5
C3_11 C5_11 H5C_11 109.5
H5A_11 C5_11 H5C_11 109.5
H5B_11 C5_11 H5C_11 109.5
C2_11 C3'_11 C4'_11 117.4(17)
C2_11 C3'_11 C5'_11 114.8(18)
C4'_11 C3'_11 C5'_11 111.8(18)
C2_11 C3'_11 H3A'_11 103.6
C4'_11 C3'_11 H3A'_11 103.6
C5'_11 C3'_11 H3A'_11 103.6
C3'_11 C4'_11 H4D'_11 109.5
C3'_11 C4'_11 H4E'_11 109.5
H4D'_11 C4'_11 H4E'_11 109.5
C3'_11 C4'_11 H4F'_11 109.5
H4D'_11 C4'_11 H4F'_11 109.5
H4E'_11 C4'_11 H4F'_11 109.5
C3'_11 C5'_11 H5D'_11 109.5
C3'_11 C5'_11 H5E'_11 109.5
H5D'_11 C5'_11 H5E'_11 109.5
C3'_11 C5'_11 H5F'_11 109.5
H5D'_11 C5'_11 H5F'_11 109.5
H5E'_11 C5'_11 H5F'_11 109.5
O6_11 C6_11 N1_12 121.9(6)
O6_11 C6_11 C1_11 120.1(6)
N1_12 C6_11 C1_11 117.8(5)
C6_11 N1_12 C1_12 121.1(5)
C6_11 N1_12 H1_12 119.4
C1_12 N1_12 H1_12 119.4
N1_12 C1_12 C6_12 112.4(6)
N1_12 C1_12 C2_12 109.8(5)
C6_12 C1_12 C2_12 107.1(7)
N1_12 C1_12 C5_12 113.6(5)
C6_12 C1_12 C5_12 109.1(6)
C2_12 C1_12 C5_12 104.3(6)
C1_12 C2_12 C3_12 104.5(5)
C1_12 C2_12 H2A_12 110.8
C3_12 C2_12 H2A_12 110.9
C1_12 C2_12 H2B_12 110.9
C3_12 C2_12 H2B_12 110.9
H2A_12 C2_12 H2B_12 108.9
N3_12 C3_12 C2_12 110.5(7)
N3_12 C3_12 C4_12 116.0(9)
C2_12 C3_12 C4_12 102.5(6)
N3_12 C3_12 H3_12 109.2
C2_12 C3_12 H3_12 109.2
C4_12 C3_12 H3_12 109.2
N31_12 N3_12 C3_12 117.3(9)
N32_12 N31_12 N3_12 169.9(13)
C5_12 C4_12 C3_12 108.7(6)
C5_12 C4_12 N4_12 106.8(9)
C3_12 C4_12 N4_12 112.3(8)
C5_12 C4_12 H4_12 109.6
C3_12 C4_12 H4_12 109.6
N4_12 C4_12 H4_12 109.6
N41_12 N4_12 C4_12 114.4(10)
N4_12 N41_12 N42_12 163.4(14)
C4_12 C5_12 C1_12 107.1(6)
C4_12 C5_12 H5A_12 110.3
C1_12 C5_12 H5A_12 110.3
C4_12 C5_12 H5B_12 110.3
C1_12 C5_12 H5B_12 110.3
H5A_12 C5_12 H5B_12 108.5
O6_12 C6_12 O7_12 122.7(9)
O6_12 C6_12 C1_12 125.1(9)
O7_12 C6_12 C1_12 112.2(7)
C6_12 O7_12 C7_12 115.8(9)
O7_12 C7_12 H7A_12 109.5
O7_12 C7_12 H7B_12 109.5
H7A_12 C7_12 H7B_12 109.5
O7_12 C7_12 H7C_12 109.5
H7A_12 C7_12 H7C_12 109.5
H7B_12 C7_12 H7C_12 109.5

loop_
_geom_bond_atom_site_label_1
_geom_bond_atom_site_label_2
_geom_bond_distance
C1 O1 1.459(7)
C1 C4 1.466(12)
C1 C2 1.512(10)
C1 C3 1.519(10)
C2 H2A 0.9700
C2 H2B 0.9700
C2 H2C 0.9700
C3 H3A 0.9700
C3 H3B 0.9700
C3 H3C 0.9700
C4 H4A 0.9700
C4 H4B 0.9700
C4 H4C 0.9700
O1 C5 1.332(7)
C5 O5 1.223(6)
C5 N1_1 1.321(7)
N1_1 C1_1 1.455(7)
N1_1 H1_1 0.8700
C1_1 C6_1 1.496(7)
C1_1 C2_1 1.551(7)
C1_1 H1A_1 0.9900
C2_1 C3_1 1.538(8)
C2_1 H2A_1 0.9800
C2_1 H2B_1 0.9800
C3_1 C5_1 1.505(12)
C3_1 C4_1 1.513(11)
C3_1 H3_1 0.9900
C4_1 H4A_1 0.9700
C4_1 H4B_1 0.9700
C4_1 H4C_1 0.9700
C5_1 H5A_1 0.9700
C5_1 H5B_1 0.9700
C5_1 H5C_1 0.9700
C6_1 O6_1 1.243(6)
C6_1 N1_2 1.331(7)
N1_2 C1_2 1.449(7)
N1_2 H1_2 0.8700
C1_2 C6_2 1.510(7)
C1_2 C2_2 1.516(8)
C1_2 H1A_2 0.9900
C2_2 C3_2 1.508(12)
C2_2 H2A_2 0.9800
C2_2 H2B_2 0.9800
C3_2 C5_2 1.448(19)
C3_2 C4_2 1.467(19)
C3_2 H3_2 0.9900
C4_2 H4A_2 0.9700
C4_2 H4B_2 0.9700
C4_2 H4C_2 0.9700
C5_2 H5A_2 0.9700
C5_2 H5B_2 0.9700
C5_2 H5C_2 0.9700
C6_2 O6_2 1.236(6)
C6_2 N1_3 1.331(7)
N1_3 C1_3 1.464(6)
N1_3 H1_3 0.8700
C1_3 C2_3 1.535(7)
C1_3 C5_3 1.539(8)
C1_3 C6_3 1.546(7)
C2_3 C3_3 1.505(9)
C2_3 H2A_3 0.9800
C2_3 H2B_3 0.9800
C3_3 N3_3 1.472(9)
C3_3 C4_3 1.541(9)
C3_3 H3_3 0.9900
N3_3 N31_3 1.222(12)
N31_3 N32_3 1.104(13)
C4_3 N4_3 1.495(10)
C4_3 C5_3 1.516(9)
C4_3 H4_3 0.9900
N4_3 N41_3 1.159(12)
N41_3 N42_3 1.102(15)
C5_3 H5A_3 0.9800
C5_3 H5B_3 0.9800
C6_3 O6_3 1.220(6)
C6_3 N1_4 1.334(7)
N1_4 C1_4 1.465(6)
N1_4 H1_4 0.8700
C1_4 C6_4 1.515(7)
C1_4 C2_4 1.533(7)
C1_4 H1A_4 0.9900
C2_4 C3_4 1.498(8)
C2_4 H2A_4 0.9800
C2_4 H2B_4 0.9800
C3_4 C4_4 1.485(11)
C3_4 C5_4 1.537(12)
C3_4 H3_4 0.9900
C4_4 H4A_4 0.9700
C4_4 H4B_4 0.9700
C4_4 H4C_4 0.9700
C5_4 H5A_4 0.9700
C5_4 H5B_4 0.9700
C5_4 H5C_4 0.9700
C6_4 O6_4 1.242(6)
C6_4 N1_5 1.315(7)
N1_5 C1_5 1.454(7)
N1_5 H1_5 0.8700
C1_5 C6_5 1.520(7)
C1_5 C2_5 1.551(8)
C1_5 H1A_5 0.9900
C2_5 C3_5 1.490(9)
C2_5 H2A_5 0.9800
C2_5 H2B_5 0.9800
C3_5 C5_5 1.528(12)
C3_5 C4_5 1.583(15)
C3_5 H3_5 0.9900
C4_5 H4A_5 0.9700
C4_5 H4B_5 0.9700
C4_5 H4C_5 0.9700
C5_5 H5A_5 0.9700
C5_5 H5B_5 0.9700
C5_5 H5C_5 0.9700
C6_5 O6_5 1.227(5)
C6_5 N1_6 1.345(7)
N1_6 C1_6 1.471(6)
N1_6 H1_6 0.8700
C1_6 C6_6 1.524(7)
C1_6 C2_6 1.538(8)
C1_6 C5_6 1.545(9)
C2_6 C3_6 1.550(10)
C2_6 H2A_6 0.9800
C2_6 H2B_6 0.9800
C3_6 N3_6 1.435(18)
C3_6 C4_6 1.539(12)
C3_6 H3_6 0.9900
N3_6 N31_6 1.180(15)
N31_6 N32_6 1.194(16)
C4_6 N4_6 1.470(11)
C4_6 C5_6 1.512(10)
C4_6 H4_6 0.9900
N4_6 N41_6 1.160(11)
N41_6 N42_6 1.110(13)
C5_6 H5A_6 0.9800
C5_6 H5B_6 0.9800
C6_6 O6_6 1.202(6)
C6_6 N1_7 1.345(7)
N1_7 C1_7 1.459(7)
N1_7 H1_7 0.8700
C1_7 C2_7 1.515(9)
C1_7 C6_7 1.529(9)
C1_7 H1A_7 0.9900
C2_7 C3_7 1.499(10)
C2_7 H2A_7 0.9800
C2_7 H2B_7 0.9800
C3_7 C4_7 1.507(14)
C3_7 C5_7 1.513(14)
C3_7 H3_7 0.9900
C4_7 H4A_7 0.9700
C4_7 H4B_7 0.9700
C4_7 H4C_7 0.9700
C5_7 H5A_7 0.9700
C5_7 H5B_7 0.9700
C5_7 H5C_7 0.9700
C6_7 O6_7 1.246(6)
C6_7 N1_8 1.349(8)
N1_8 C1_8 1.448(8)
N1_8 H1_8 0.8700
C1_8 C2_8 1.509(10)
C1_8 C6_8 1.521(9)
C1_8 H1A_8 0.9900
C2_8 C3_8 1.390(15)
C2_8 C3'_8 1.451(17)
C2_8 H2A_8 0.9800
C2_8 H2B_8 0.9800
C3_8 C5_8 1.53(2)
C3_8 C4_8 1.53(2)
C3_8 H3_8 0.9900
C4_8 H4A_8 0.9700
C4_8 H4B_8 0.9700
C4_8 H4C_8 0.9700
C5_8 H5A_8 0.9700
C5_8 H5B_8 0.9700
C5_8 H5C_8 0.9700
C3'_8 C5'_8 1.50(2)
C3'_8 C4'_8 1.52(3)
C3'_8 H3A'_8 0.9900
C4'_8 H4D'_8 0.9700
C4'_8 H4E'_8 0.9700
C4'_8 H4F'_8 0.9700
C5'_8 H5D'_8 0.9700
C5'_8 H5E'_8 0.9700
C5'_8 H5F'_8 0.9700
C6_8 O6_8 1.230(7)
C6_8 N1_9 1.336(8)
N1_9 C1_9 1.456(8)
N1_9 H1_9 0.8700
C1_9 C6_9 1.526(8)
C1_9 C2_9 1.542(9)
C1_9 C5_9 1.544(9)
C2_9 C3_9 1.558(10)
C2_9 H2A_9 0.9800
C2_9 H2B_9 0.9800
C3_9 N3_9 1.435(11)
C3_9 C4_9 1.529(10)
C3_9 H3_9 0.9900
N3_9 N31_9 1.192(15)
N31_9 N32_9 1.137(19)
C4_9 N4_9 1.456(9)
C4_9 C5_9 1.530(9)
C4_9 H4_9 0.9900
N4_9 N41_9 1.127(10)
N41_9 N42_9 1.214(15)
C5_9 H5A_9 0.9800
C5_9 H5B_9 0.9800
C6_9 O6_9 1.236(7)
C6_9 N1_10 1.328(8)
N1_10 C1_10 1.446(7)
N1_10 H1_10 0.8700
C1_10 C2_10 1.506(10)
C1_10 C6_10 1.513(8)
C1_10 H1A_10 0.9900
C2_10 C3'_10 1.42(2)
C2_10 C3_10 1.603(18)
C2_10 H2A_10 0.9800
C2_10 H2B_10 0.9800
C3_10 C5_10 1.46(2)
C3_10 C4_10 1.54(2)
C3_10 H3_10 0.9900
C4_10 H4A_10 0.9700
C4_10 H4B_10 0.9700
C4_10 H4C_10 0.9700
C5_10 H5A_10 0.9700
C5_10 H5B_10 0.9700
C5_10 H5C_10 0.9700
C3'_10 C4'_10 1.53(3)
C3'_10 C5'_10 1.55(4)
C3'_10 H3A'_10 0.9900
C4'_10 H4D'_10 0.9700
C4'_10 H4E'_10 0.9700
C4'_10 H4F'_10 0.9700
C5'_10 H5D'_10 0.9700
C5'_10 H5E'_10 0.9700
C5'_10 H5F'_10 0.9700
C6_10 O6_10 1.238(7)
C6_10 N1_11 1.339(8)
N1_11 C1_11 1.462(7)
N1_11 H1_11 0.8700
C1_11 C2_11 1.480(10)
C1_11 C6_11 1.515(10)
C1_11 H1A_11 0.9900
C2_11 C3_11 1.349(14)
C2_11 C3'_11 1.380(18)
C2_11 H2A_11 0.9800
C2_11 H2B_11 0.9800
C3_11 C4_11 1.532(18)
C3_11 C5_11 1.538(19)
C3_11 H3_11 0.9900
C4_11 H4A_11 0.9700
C4_11 H4B_11 0.9700
C4_11 H4C_11 0.9700
C5_11 H5A_11 0.9700
C5_11 H5B_11 0.9700
C5_11 H5C_11 0.9700
C3'_11 C4'_11 1.50(3)
C3'_11 C5'_11 1.52(3)
C3'_11 H3A'_11 0.9900
C4'_11 H4D'_11 0.9700
C4'_11 H4E'_11 0.9700
C4'_11 H4F'_11 0.9700
C5'_11 H5D'_11 0.9700
C5'_11 H5E'_11 0.9700
C5'_11 H5F'_11 0.9700
C6_11 O6_11 1.225(7)
C6_11 N1_12 1.350(8)
N1_12 C1_12 1.458(8)
N1_12 H1_12 0.8700
C1_12 C6_12 1.498(11)
C1_12 C2_12 1.514(10)
C1_12 C5_12 1.545(8)
C2_12 C3_12 1.537(11)
C2_12 H2A_12 0.9800
C2_12 H2B_12 0.9800
C3_12 N3_12 1.445(13)
C3_12 C4_12 1.544(11)
C3_12 H3_12 0.9900
N3_12 N31_12 1.236(12)
N31_12 N32_12 1.103(12)
C4_12 C5_12 1.462(13)
C4_12 N4_12 1.584(14)
C4_12 H4_12 0.9900
N4_12 N41_12 1.111(13)
N41_12 N42_12 1.113(15)
C5_12 H5A_12 0.9800
C5_12 H5B_12 0.9800
C6_12 O6_12 1.198(11)
C6_12 O7_12 1.351(11)
O7_12 C7_12 1.436(14)
C7_12 H7A_12 0.9700
C7_12 H7B_12 0.9700
C7_12 H7C_12 0.9700

loop_
_geom_torsion_atom_site_label_1
_geom_torsion_atom_site_label_2
_geom_torsion_atom_site_label_3
_geom_torsion_atom_site_label_4
_geom_torsion
C4 C1 O1 C5 -49.5(9)
C2 C1 O1 C5 -170.7(7)
C3 C1 O1 C5 69.0(8)
C1 O1 C5 O5 -34.1(9)
C1 O1 C5 N1_1 148.0(6)
O5 C5 N1_1 C1_1 9.9(9)
O1 C5 N1_1 C1_1 -172.2(5)
C5 N1_1 C1_1 C6_1 -57.9(7)
C5 N1_1 C1_1 C2_1 179.3(5)
N1_1 C1_1 C2_1 C3_1 179.4(5)
C6_1 C1_1 C2_1 C3_1 55.1(7)
C1_1 C2_1 C3_1 C5_1 66.9(8)
C1_1 C2_1 C3_1 C4_1 -169.0(6)
N1_1 C1_1 C6_1 O6_1 134.0(5)
C2_1 C1_1 C6_1 O6_1 -103.7(6)
N1_1 C1_1 C6_1 N1_2 -48.9(6)
C2_1 C1_1 C6_1 N1_2 73.5(6)
O6_1 C6_1 N1_2 C1_2 2.6(8)
C1_1 C6_1 N1_2 C1_2 -174.5(5)
C6_1 N1_2 C1_2 C6_2 -65.6(6)
C6_1 N1_2 C1_2 C2_2 169.1(5)
N1_2 C1_2 C2_2 C3_2 -64.3(8)
C6_2 C1_2 C2_2 C3_2 169.8(6)
C1_2 C2_2 C3_2 C5_2 179.5(9)
C1_2 C2_2 C3_2 C4_2 -57.6(13)
N1_2 C1_2 C6_2 O6_2 145.0(5)
C2_2 C1_2 C6_2 O6_2 -88.5(6)
N1_2 C1_2 C6_2 N1_3 -37.1(7)
C2_2 C1_2 C6_2 N1_3 89.4(6)
O6_2 C6_2 N1_3 C1_3 -3.1(8)
C1_2 C6_2 N1_3 C1_3 179.1(5)
C6_2 N1_3 C1_3 C2_3 64.0(6)
C6_2 N1_3 C1_3 C5_3 178.0(5)
C6_2 N1_3 C1_3 C6_3 -59.5(6)
N1_3 C1_3 C2_3 C3_3 160.6(4)
C5_3 C1_3 C2_3 C3_3 40.4(5)
C6_3 C1_3 C2_3 C3_3 -77.5(5)
C1_3 C2_3 C3_3 N3_3 -151.7(6)
C1_3 C2_3 C3_3 C4_3 -31.3(6)
C2_3 C3_3 N3_3 N31_3 -56.6(10)
C4_3 C3_3 N3_3 N31_3 -175.4(8)
C3_3 N3_3 N31_3 N32_3 -162(14)
N3_3 C3_3 C4_3 N4_3 -108.3(8)
C2_3 C3_3 C4_3 N4_3 127.7(7)
N3_3 C3_3 C4_3 C5_3 133.7(6)
C2_3 C3_3 C4_3 C5_3 9.7(7)
C5_3 C4_3 N4_3 N41_3 162.0(10)
C3_3 C4_3 N4_3 N41_3 45.2(12)
C4_3 N4_3 N41_3 N42_3 160(14)
N4_3 C4_3 C5_3 C1_3 -105.1(6)
C3_3 C4_3 C5_3 C1_3 15.7(6)
N1_3 C1_3 C5_3 C4_3 -154.5(5)
C2_3 C1_3 C5_3 C4_3 -34.5(5)
C6_3 C1_3 C5_3 C4_3 84.1(5)
N1_3 C1_3 C6_3 O6_3 129.7(5)
C2_3 C1_3 C6_3 O6_3 5.9(7)
C5_3 C1_3 C6_3 O6_3 -106.8(6)
N1_3 C1_3 C6_3 N1_4 -52.3(6)
C2_3 C1_3 C6_3 N1_4 -176.1(4)
C5_3 C1_3 C6_3 N1_4 71.3(6)
O6_3 C6_3 N1_4 C1_4 0.6(8)
C1_3 C6_3 N1_4 C1_4 -177.4(4)
C6_3 N1_4 C1_4 C6_4 -64.9(6)
C6_3 N1_4 C1_4 C2_4 169.9(4)
N1_4 C1_4 C2_4 C3_4 -66.9(6)
C6_4 C1_4 C2_4 C3_4 167.9(4)
C1_4 C2_4 C3_4 C4_4 180.0(6)
C1_4 C2_4 C3_4 C5_4 -58.0(8)
N1_4 C1_4 C6_4 O6_4 142.5(5)
C2_4 C1_4 C6_4 O6_4 -93.3(6)
N1_4 C1_4 C6_4 N1_5 -39.4(6)
C2_4 C1_4 C6_4 N1_5 84.8(5)
O6_4 C6_4 N1_5 C1_5 -1.1(8)
C1_4 C6_4 N1_5 C1_5 -179.0(4)
C6_4 N1_5 C1_5 C6_5 -63.2(6)
C6_4 N1_5 C1_5 C2_5 173.9(5)
N1_5 C1_5 C2_5 C3_5 178.5(6)
C6_5 C1_5 C2_5 C3_5 55.1(8)
C1_5 C2_5 C3_5 C5_5 180.0(9)
C1_5 C2_5 C3_5 C4_5 56.5(9)
N1_5 C1_5 C6_5 O6_5 138.1(5)
C2_5 C1_5 C6_5 O6_5 -99.6(6)
N1_5 C1_5 C6_5 N1_6 -43.5(6)
C2_5 C1_5 C6_5 N1_6 78.8(6)
O6_5 C6_5 N1_6 C1_6 -3.6(7)
C1_5 C6_5 N1_6 C1_6 178.0(4)
C6_5 N1_6 C1_6 C6_6 -56.3(6)
C6_5 N1_6 C1_6 C2_6 69.9(6)
C6_5 N1_6 C1_6 C5_6 -178.1(5)
N1_6 C1_6 C2_6 C3_6 90.2(6)
C6_6 C1_6 C2_6 C3_6 -145.2(6)
C5_6 C1_6 C2_6 C3_6 -24.5(7)
C1_6 C2_6 C3_6 N3_6 -132.8(10)
C1_6 C2_6 C3_6 C4_6 -0.1(8)
C4_6 C3_6 N3_6 N31_6 -53(2)
C2_6 C3_6 N3_6 N31_6 76(2)
C3_6 N3_6 N31_6 N32_6 130(8)
N3_6 C3_6 C4_6 N4_6 -80.0(12)
C2_6 C3_6 C4_6 N4_6 146.5(7)
N3_6 C3_6 C4_6 C5_6 158.7(11)
C2_6 C3_6 C4_6 C5_6 25.2(8)
C5_6 C4_6 N4_6 N41_6 -147.3(10)
C3_6 C4_6 N4_6 N41_6 96.9(11)
C4_6 N4_6 N41_6 N42_6 -137(14)
N4_6 C4_6 C5_6 C1_6 -163.1(6)
C3_6 C4_6 C5_6 C1_6 -40.7(7)
N1_6 C1_6 C5_6 C4_6 -76.1(5)
C6_6 C1_6 C5_6 C4_6 162.9(5)
C2_6 C1_6 C5_6 C4_6 41.1(6)
N1_6 C1_6 C6_6 O6_6 133.3(6)
C2_6 C1_6 C6_6 O6_6 8.4(8)
C5_6 C1_6 C6_6 O6_6 -107.5(6)
N1_6 C1_6 C6_6 N1_7 -49.0(6)
C2_6 C1_6 C6_6 N1_7 -173.9(5)
C5_6 C1_6 C6_6 N1_7 70.3(6)
O6_6 C6_6 N1_7 C1_7 1.4(8)
C1_6 C6_6 N1_7 C1_7 -176.4(5)
C6_6 N1_7 C1_7 C2_7 170.8(6)
C6_6 N1_7 C1_7 C6_7 -64.6(7)
N1_7 C1_7 C2_7 C3_7 -175.6(7)
C6_7 C1_7 C2_7 C3_7 61.7(9)
C1_7 C2_7 C3_7 C4_7 179.7(9)
C1_7 C2_7 C3_7 C5_7 55.4(11)
N1_7 C1_7 C6_7 O6_7 134.4(5)
C2_7 C1_7 C6_7 O6_7 -103.2(6)
N1_7 C1_7 C6_7 N1_8 -47.8(7)
C2_7 C1_7 C6_7 N1_8 74.5(7)
O6_7 C6_7 N1_8 C1_8 -1.2(9)
C1_7 C6_7 N1_8 C1_8 -178.9(5)
C6_7 N1_8 C1_8 C2_8 -179.0(6)
C6_7 N1_8 C1_8 C6_8 -56.5(7)
N1_8 C1_8 C2_8 C3_8 -82.2(11)
C6_8 C1_8 C2_8 C3_8 155.2(10)
N1_8 C1_8 C2_8 C3'_8 -173.5(11)
C6_8 C1_8 C2_8 C3'_8 63.9(12)
C3'_8 C2_8 C3_8 C5_8 -71.8(17)
C1_8 C2_8 C3_8 C5_8 174.7(13)
C3'_8 C2_8 C3_8 C4_8 50.2(17)
C1_8 C2_8 C3_8 C4_8 -63.3(19)
C3_8 C2_8 C3'_8 C5'_8 54.6(17)
C1_8 C2_8 C3'_8 C5'_8 175.6(15)
C3_8 C2_8 C3'_8 C4'_8 -66.3(17)
C1_8 C2_8 C3'_8 C4'_8 54.7(19)
N1_8 C1_8 C6_8 O6_8 140.0(6)
C2_8 C1_8 C6_8 O6_8 -98.3(6)
N1_8 C1_8 C6_8 N1_9 -44.0(7)
C2_8 C1_8 C6_8 N1_9 77.7(7)
O6_8 C6_8 N1_9 C1_9 -1.2(9)
C1_8 C6_8 N1_9 C1_9 -177.1(5)
C6_8 N1_9 C1_9 C6_9 -57.1(7)
C6_8 N1_9 C1_9 C2_9 70.1(7)
C6_8 N1_9 C1_9 C5_9 -175.0(5)
N1_9 C1_9 C2_9 C3_9 110.1(6)
C6_9 C1_9 C2_9 C3_9 -124.2(6)
C5_9 C1_9 C2_9 C3_9 -6.4(7)
C1_9 C2_9 C3_9 N3_9 -144.1(7)
C1_9 C2_9 C3_9 C4_9 -19.5(7)
C4_9 C3_9 N3_9 N31_9 78.4(13)
C2_9 C3_9 N3_9 N31_9 -162.4(11)
C3_9 N3_9 N31_9 N32_9 -121(20)
N3_9 C3_9 C4_9 N4_9 -81.6(8)
C2_9 C3_9 C4_9 N4_9 156.1(6)
N3_9 C3_9 C4_9 C5_9 160.0(6)
C2_9 C3_9 C4_9 C5_9 37.7(7)
C3_9 C4_9 N4_9 N41_9 119.5(10)
C5_9 C4_9 N4_9 N41_9 -128.0(10)
C4_9 N4_9 N41_9 N42_9 -97(7)
N4_9 C4_9 C5_9 C1_9 -160.6(5)
C3_9 C4_9 C5_9 C1_9 -42.0(6)
N1_9 C1_9 C5_9 C4_9 -89.2(5)
C6_9 C1_9 C5_9 C4_9 151.5(5)
C2_9 C1_9 C5_9 C4_9 30.2(6)
N1_9 C1_9 C6_9 O6_9 141.4(7)
C2_9 C1_9 C6_9 O6_9 14.9(10)
C5_9 C1_9 C6_9 O6_9 -101.0(8)
N1_9 C1_9 C6_9 N1_10 -41.8(8)
C2_9 C1_9 C6_9 N1_10 -168.3(6)
C5_9 C1_9 C6_9 N1_10 75.8(7)
O6_9 C6_9 N1_10 C1_10 3.6(11)
C1_9 C6_9 N1_10 C1_10 -173.1(5)
C6_9 N1_10 C1_10 C2_10 147.8(7)
C6_9 N1_10 C1_10 C6_10 -85.5(7)
N1_10 C1_10 C2_10 C3'_10 -47.5(15)
C6_10 C1_10 C2_10 C3'_10 -175.8(13)
N1_10 C1_10 C2_10 C3_10 -62.6(10)
C6_10 C1_10 C2_10 C3_10 169.2(9)
C3'_10 C2_10 C3_10 C5_10 158(4)
C1_10 C2_10 C3_10 C5_10 -47.7(19)
C3'_10 C2_10 C3_10 C4_10 32(2)
C1_10 C2_10 C3_10 C4_10 -173.2(14)
C1_10 C2_10 C3'_10 C4'_10 168.8(16)
C3_10 C2_10 C3'_10 C4'_10 -159(4)
C1_10 C2_10 C3'_10 C5'_10 -72(2)
C3_10 C2_10 C3'_10 C5'_10 -40(3)
N1_10 C1_10 C6_10 O6_10 162.9(5)
C2_10 C1_10 C6_10 O6_10 -71.2(7)
N1_10 C1_10 C6_10 N1_11 -18.1(7)
C2_10 C1_10 C6_10 N1_11 107.8(6)
O6_10 C6_10 N1_11 C1_11 -0.6(9)
C1_10 C6_10 N1_11 C1_11 -179.6(5)
C6_10 N1_11 C1_11 C2_11 143.1(6)
C6_10 N1_11 C1_11 C6_11 -95.3(7)
N1_11 C1_11 C2_11 C3_11 -77.9(11)
C6_11 C1_11 C2_11 C3_11 157.9(10)
N1_11 C1_11 C2_11 C3'_11 -156.3(14)
C6_11 C1_11 C2_11 C3'_11 79.5(15)
C3'_11 C2_11 C3_11 C4_11 73.7(18)
C1_11 C2_11 C3_11 C4_11 -45(2)
C3'_11 C2_11 C3_11 C5_11 -56.5(15)
C1_11 C2_11 C3_11 C5_11 -175.3(11)
C3_11 C2_11 C3'_11 C4'_11 -64.8(17)
C1_11 C2_11 C3'_11 C4'_11 48(2)
C3_11 C2_11 C3'_11 C5'_11 69.6(19)
C1_11 C2_11 C3'_11 C5'_11 -177.5(17)
N1_11 C1_11 C6_11 O6_11 153.7(6)
C2_11 C1_11 C6_11 O6_11 -83.7(7)
N1_11 C1_11 C6_11 N1_12 -30.5(8)
C2_11 C1_11 C6_11 N1_12 92.1(7)
O6_11 C6_11 N1_12 C1_12 8.4(9)
C1_11 C6_11 N1_12 C1_12 -167.2(5)
C6_11 N1_12 C1_12 C6_12 63.8(8)
C6_11 N1_12 C1_12 C2_12 -177.1(6)
C6_11 N1_12 C1_12 C5_12 -60.7(8)
N1_12 C1_12 C2_12 C3_12 156.1(6)
C6_12 C1_12 C2_12 C3_12 -81.6(8)
C5_12 C1_12 C2_12 C3_12 34.0(8)
C1_12 C2_12 C3_12 N3_12 -158.9(7)
C1_12 C2_12 C3_12 C4_12 -34.7(9)
C2_12 C3_12 N3_12 N31_12 -151.0(9)
C4_12 C3_12 N3_12 N31_12 92.8(11)
C3_12 N3_12 N31_12 N32_12 168(6)
N3_12 C3_12 C4_12 C5_12 143.2(9)
C2_12 C3_12 C4_12 C5_12 22.7(11)
N3_12 C3_12 C4_12 N4_12 -98.8(11)
C2_12 C3_12 C4_12 N4_12 140.7(9)
C5_12 C4_12 N4_12 N41_12 -178.4(10)
C3_12 C4_12 N4_12 N41_12 62.5(14)
C4_12 N4_12 N41_12 N42_12 -154(4)
C3_12 C4_12 C5_12 C1_12 -2.0(11)
N4_12 C4_12 C5_12 C1_12 -123.4(7)
N1_12 C1_12 C5_12 C4_12 -139.5(8)
C6_12 C1_12 C5_12 C4_12 94.3(9)
C2_12 C1_12 C5_12 C4_12 -19.9(9)
N1_12 C1_12 C6_12 O6_12 -153.2(11)
C2_12 C1_12 C6_12 O6_12 86.1(12)
C5_12 C1_12 C6_12 O6_12 -26.3(14)
N1_12 C1_12 C6_12 O7_12 27.0(10)
C2_12 C1_12 C6_12 O7_12 -93.7(9)
C5_12 C1_12 C6_12 O7_12 153.9(8)
O6_12 C6_12 O7_12 C7_12 -6.8(17)
C1_12 C6_12 O7_12 C7_12 173.1(10)
